data_1563903
loop_
_publ_author_name
'Yi, Hong'
'Crudden, Cathleen'
'Nambo, Masakazu'
'Aramaki, Yoshitaka'
'Veinot, Alex J.'
'Ooi, Takashi'
'Levchenko, Tetyana I.'
'Osten, Kimberly M.'

_publ_section_title
;
 Synthesis and enantioseparation of chiral Au13 nanoclusters protected by
 bis-N-heterocyclic carbene ligands
;
_journal_name_full 'Chemical Science'
_journal_paper_doi 10.1039/D1SC03076K
_journal_year 2021
_chemical_formula_moiety 'C180 H150 Au13 Cl2 N20, 3(Cl)'
_chemical_formula_sum 'C180 H150 Au13 Cl5 N20'
_chemical_formula_weight 5331.01
_space_group_crystal_system orthorhombic
_space_group_IT_number 33
_space_group_name_Hall 'P 2c -2n'
_space_group_name_H-M_alt 'P n a 21'
_atom_sites_solution_hydrogens geom
_atom_sites_solution_primary direct
_atom_sites_solution_secondary difmap
_audit_creation_method "'manual editing of SHELXL-2018/3 template"
_audit_update_record
;
2021-04-03 deposited with the CCDC.	2021-06-28 downloaded from the CCDC.
;
_cell_angle_alpha 90
_cell_angle_beta 90
_cell_angle_gamma 90
_cell_formula_units_Z 4
_cell_length_a 33.830(4)
_cell_length_b 28.509(3)
_cell_length_c 19.234(2)
_cell_measurement_reflns_used 23528
_cell_measurement_temperature 123(2)
_cell_measurement_theta_max 27.5
_cell_measurement_theta_min 3.1
_cell_volume 18550(4)
_computing_cell_refinement 'CrystalClear-SM Expert 2.1 b46 (Rigaku, 2016)'
_computing_data_collection 'CrystalClear-SM Expert 2.1 b46 (Rigaku, 2016)'
_computing_data_reduction 'CrystalClear-SM Expert 2.1 b46 (Rigaku, 2016)'
_computing_structure_refinement
; SHELXL-2018/3 (Sheldrick, 2018).G. M. Sheldrick, Acta Cryst. 2008,
  A64, 112--122.
;
_computing_structure_solution
; SHELXT-2018/2 (Sheldrick, 2018). G. M. Sheldrick, Acta Cryst. 2015, A71,
  3-8.
;
_diffrn_ambient_temperature 123(2)
_diffrn_detector_area_resol_mean 5.8140
_diffrn_measured_fraction_theta_full 0.993
_diffrn_measured_fraction_theta_max 0.993
_diffrn_measurement_device_type 'Rigaku Pilatus 200K'
_diffrn_measurement_method 'profile data from \w-scans'
_diffrn_radiation_type MoK\a
_diffrn_radiation_wavelength 0.71075
_diffrn_reflns_av_R_equivalents 0.0637
_diffrn_reflns_av_unetI/netI 0.0763
_diffrn_reflns_Laue_measured_fraction_full 0.993
_diffrn_reflns_Laue_measured_fraction_max 0.993
_diffrn_reflns_limit_h_max 43
_diffrn_reflns_limit_h_min -43
_diffrn_reflns_limit_k_max 36
_diffrn_reflns_limit_k_min -36
_diffrn_reflns_limit_l_max 24
_diffrn_reflns_limit_l_min -24
_diffrn_reflns_number 181504
_diffrn_reflns_point_group_measured_fraction_full 0.972
_diffrn_reflns_point_group_measured_fraction_max 0.972
_diffrn_reflns_theta_full 25.242
_diffrn_reflns_theta_max 27.478
_diffrn_reflns_theta_min 3.073
_diffrn_source 'Rotating Anode'
_exptl_absorpt_coefficient_mu 10.360
_exptl_absorpt_correction_T_max 1.00
_exptl_absorpt_correction_T_min 0.710
_exptl_absorpt_correction_type multi-scan
_exptl_absorpt_process_details '(SADABS, Bruker, 2008)'
_exptl_crystal_colour red
_exptl_crystal_density_diffrn 1.909
_exptl_crystal_description chip
_exptl_crystal_F_000 9928
_exptl_crystal_size_max 0.30
_exptl_crystal_size_mid 0.04
_exptl_crystal_size_min 0.01
_refine_diff_density_max 3.689
_refine_diff_density_min -1.681
_refine_diff_density_rms 0.270
_refine_ls_abs_structure_details
;
 Refined as an inversion twin.
;
_refine_ls_abs_structure_Flack 0.035(12)
_refine_ls_extinction_method none
_refine_ls_goodness_of_fit_ref 1.095
_refine_ls_hydrogen_treatment constr
_refine_ls_matrix_type full
_refine_ls_number_parameters 1649
_refine_ls_number_reflns 41330
_refine_ls_number_restraints 2009
_refine_ls_restrained_S_all 1.075
_refine_ls_R_factor_all 0.0864
_refine_ls_R_factor_gt 0.0488
_refine_ls_shift/su_max 0.001
_refine_ls_shift/su_mean 0.000
_refine_ls_structure_factor_coef Fsqd
_refine_ls_weighting_details 'w=1/[\s^2^(Fo^2^)+(0.0252P)^2^+290.2793P] where P=(Fo^2^+2Fc^2^)/3'
_refine_ls_weighting_scheme calc
_refine_ls_wR_factor_gt 0.0965
_refine_ls_wR_factor_ref 0.1193
_reflns_Friedel_coverage 0.900
_reflns_Friedel_fraction_full 0.950
_reflns_Friedel_fraction_max 0.949
_reflns_number_gt 31152
_reflns_number_total 41330
_reflns_threshold_expression 'I > 2\s(I)'
_cod_data_source_file d1sc03076k2.cif
_cod_data_source_block au_a_x_sq
_cod_database_code 1563903
_shelx_space_group_comment
;
The symmetry employed for this shelxl refinement is uniquely defined
by the following loop, which should always be used as a source of
symmetry information in preference to the above space-group names.
They are only intended as comments.
;

loop_
_space_group_symop_operation_xyz
'x, y, z'
'-x, -y, z+1/2'
'-x+1/2, y+1/2, z+1/2'
'x+1/2, -y+1/2, z'

loop_
_atom_site_label
_atom_site_type_symbol
_atom_site_fract_x
_atom_site_fract_y
_atom_site_fract_z
_atom_site_U_iso_or_equiv
_atom_site_adp_type
_atom_site_occupancy
_atom_site_site_symmetry_order
_atom_site_calc_flag
_atom_site_refinement_flags_posn
_atom_site_refinement_flags_adp
_atom_site_refinement_flags_occupancy
_atom_site_disorder_assembly
_atom_site_disorder_group
Au1 Au 0.22923(2) 0.32983(3) 0.47936(4) 0.03164(19) Uani 1 1 d . . . . .
Au2 Au 0.26625(3) 0.32322(3) 0.34601(4) 0.03048(18) Uani 1 1 d . . . . .
Au3 Au 0.28267(2) 0.25320(3) 0.45198(4) 0.02908(18) Uani 1 1 d . . . . .
Au4 Au 0.28430(2) 0.30134(3) 0.58601(4) 0.02830(18) Uani 1 1 d . . . . .
Au5 Au 0.26994(2) 0.39984(3) 0.56151(4) 0.02869(18) Uani 1 1 d . . . . .
Au6 Au 0.25925(2) 0.41341(3) 0.41358(4) 0.03064(18) Uani 1 1 d . . . . .
Au7 Au 0.30910(2) 0.34423(3) 0.46513(4) 0.02527(16) Uani 1 1 d . . . . .
Au8 Au 0.35094(2) 0.36823(3) 0.58462(4) 0.02566(17) Uani 1 1 d . . . . .
Au9 Au 0.33563(2) 0.43560(3) 0.47533(4) 0.02730(17) Uani 1 1 d . . . . .
Au10 Au 0.33392(3) 0.38608(3) 0.34282(4) 0.02863(18) Uani 1 1 d . . . . .
Au11 Au 0.34877(3) 0.28799(3) 0.37134(4) 0.02816(18) Uani 1 1 d . . . . .
Au12 Au 0.35868(2) 0.27614(3) 0.52191(4) 0.02684(17) Uani 1 1 d . . . . .
Au13 Au 0.38861(2) 0.35826(3) 0.45206(4) 0.02763(17) Uani 1 1 d . . . . .
Cl1 Cl 0.16017(16) 0.3195(2) 0.4892(3) 0.0472(16) Uani 1 1 d . . . . .
Cl2 Cl 0.45577(18) 0.3702(3) 0.4578(5) 0.068(2) Uani 1 1 d . . . . .
Cl3 Cl 0.3076(4) 0.0719(4) 0.6209(7) 0.119(4) Uiso 1 1 d . . . . .
Cl4 Cl 0.2750(2) 0.1423(3) 0.1612(4) 0.0572(17) Uiso 1 1 d . . . . .
Cl5 Cl 0.2857(5) 0.3819(6) 0.8735(9) 0.164(6) Uiso 1 1 d . . . . .
N1 N 0.1990(7) 0.3354(8) 0.2416(10) 0.049(4) Uani 1 1 d . U . . .
N2 N 0.2483(6) 0.2958(7) 0.1963(9) 0.038(3) Uani 1 1 d . U . . .
N3 N 0.3361(6) 0.4082(6) 0.1875(9) 0.035(3) Uani 1 1 d . U . . .
N4 N 0.3726(5) 0.4571(6) 0.2474(8) 0.028(3) Uani 1 1 d . U . . .
N5 N 0.2266(5) 0.1741(7) 0.4100(10) 0.040(3) Uani 1 1 d . U . . .
N6 N 0.2833(6) 0.1462(7) 0.4432(10) 0.039(3) Uani 1 1 d . U . . .
N7 N 0.3671(6) 0.2045(7) 0.2767(10) 0.041(4) Uani 1 1 d . U . . .
N8 N 0.3990(6) 0.2675(7) 0.2444(9) 0.038(4) Uani 1 1 d . U . . .
N9 N 0.2315(6) 0.2493(8) 0.6886(10) 0.048(4) Uani 1 1 d . U . . .
N10 N 0.2884(6) 0.2680(7) 0.7359(9) 0.036(3) Uani 1 1 d . U . . .
N11 N 0.3841(5) 0.1923(6) 0.6108(9) 0.034(3) Uani 1 1 d . U . . .
N12 N 0.4227(5) 0.2013(6) 0.5212(9) 0.032(3) Uani 1 1 d . U . . .
N13 N 0.2068(6) 0.4200(8) 0.6712(9) 0.044(4) Uani 1 1 d . U . . .
N14 N 0.2485(6) 0.4782(7) 0.6637(10) 0.042(4) Uani 1 1 d . U . . .
N15 N 0.3630(5) 0.4099(6) 0.7289(9) 0.028(3) Uani 1 1 d . U . . .
N16 N 0.4091(5) 0.3600(7) 0.7045(9) 0.035(3) Uani 1 1 d . U . . .
N17 N 0.1886(5) 0.4799(7) 0.4160(10) 0.038(3) Uani 1 1 d . U . . .
N18 N 0.2327(6) 0.5009(7) 0.3401(9) 0.038(3) Uani 1 1 d . U . . .
N19 N 0.3306(5) 0.5412(6) 0.4803(9) 0.034(3) Uani 1 1 d . U . . .
N20 N 0.3835(6) 0.5185(6) 0.5334(9) 0.036(3) Uani 1 1 d . U . . .
C1 C 0.1528(6) 0.3995(6) 0.2786(11) 0.069(6) Uani 1 1 d G U . . .
C2 C 0.1153(6) 0.4077(7) 0.3053(11) 0.076(6) Uani 1 1 d G U . . .
H2 H 0.102297 0.384010 0.331510 0.092 Uiso 1 1 calc R U . . .
C3 C 0.0968(5) 0.4505(8) 0.2937(12) 0.087(7) Uani 1 1 d G U . . .
H3 H 0.071105 0.456076 0.311990 0.104 Uiso 1 1 calc R U . . .
C4 C 0.1158(7) 0.4851(6) 0.2554(12) 0.096(8) Uani 1 1 d G U . . .
H4 H 0.103126 0.514381 0.247489 0.116 Uiso 1 1 calc R U . . .
C5 C 0.1533(7) 0.4769(7) 0.2287(10) 0.080(7) Uani 1 1 d G U . . .
H5 H 0.166339 0.500621 0.202509 0.096 Uiso 1 1 calc R U . . .
C6 C 0.1719(5) 0.4341(8) 0.2403(10) 0.067(6) Uani 1 1 d G U . . .
H6 H 0.197532 0.428555 0.222028 0.081 Uiso 1 1 calc R U . . .
C7 C 0.1725(9) 0.3555(10) 0.2969(15) 0.060(5) Uani 1 1 d . U . . .
H7A H 0.151988 0.332011 0.308420 0.072 Uiso 1 1 calc R U . . .
H7B H 0.188427 0.360819 0.339394 0.072 Uiso 1 1 calc R U . . .
C8 C 0.2335(7) 0.3164(8) 0.2560(11) 0.039(4) Uani 1 1 d . U . . .
C9 C 0.1886(5) 0.3271(6) 0.1738(6) 0.045(4) Uani 1 1 d G U . . .
C10 C 0.1553(4) 0.3375(6) 0.1343(9) 0.061(5) Uani 1 1 d G U . . .
H10 H 0.134333 0.355208 0.153947 0.073 Uiso 1 1 calc R U . . .
C11 C 0.1528(5) 0.3221(7) 0.0659(8) 0.067(6) Uani 1 1 d G U . . .
H11 H 0.130131 0.329175 0.038806 0.081 Uiso 1 1 calc R U . . .
C12 C 0.1836(5) 0.2962(6) 0.0371(6) 0.064(6) Uani 1 1 d G U . . .
H12 H 0.181886 0.285645 -0.009688 0.076 Uiso 1 1 calc R U . . .
C13 C 0.2168(5) 0.2858(5) 0.0766(7) 0.051(5) Uani 1 1 d G U . . .
H13 H 0.237842 0.268147 0.056959 0.061 Uiso 1 1 calc R U . . .
C14 C 0.2193(4) 0.3013(5) 0.1450(7) 0.038(4) Uani 1 1 d G U . . .
C15 C 0.2847(8) 0.2695(8) 0.1914(11) 0.041(4) Uani 1 1 d . U . . .
H15A H 0.278370 0.235801 0.185678 0.049 Uiso 1 1 calc R U . . .
H15B H 0.299682 0.273055 0.235314 0.049 Uiso 1 1 calc R U . . .
C16 C 0.3106(4) 0.2851(5) 0.1312(7) 0.039(4) Uani 1 1 d G U . . .
C17 C 0.3214(5) 0.2503(4) 0.0845(8) 0.042(5) Uani 1 1 d G U . . .
H17 H 0.310362 0.219758 0.088350 0.051 Uiso 1 1 calc R U . . .
C18 C 0.3485(5) 0.2600(4) 0.0321(7) 0.045(5) Uani 1 1 d G U . . .
H18 H 0.355979 0.236191 0.000202 0.054 Uiso 1 1 calc R U . . .
C19 C 0.3648(4) 0.3047(5) 0.0265(7) 0.043(5) Uani 1 1 d G U . . .
H19 H 0.383280 0.311335 -0.009268 0.052 Uiso 1 1 calc R U . . .
C20 C 0.3539(5) 0.3395(4) 0.0733(7) 0.042(5) Uani 1 1 d G U . . .
H20 H 0.364965 0.370046 0.069410 0.050 Uiso 1 1 calc R U . . .
C21 C 0.3268(5) 0.3298(4) 0.1256(7) 0.038(4) Uani 1 1 d G U . . .
C22 C 0.3096(7) 0.3690(8) 0.1706(11) 0.036(4) Uani 1 1 d . U . . .
H22A H 0.286161 0.381881 0.146580 0.044 Uiso 1 1 calc R U . . .
H22B H 0.300394 0.354984 0.214827 0.044 Uiso 1 1 calc R U . . .
C23 C 0.3503(7) 0.4191(8) 0.2541(11) 0.032(4) Uani 1 1 d . U . . .
C24 C 0.3486(4) 0.4441(4) 0.1413(6) 0.033(4) Uani 1 1 d G U . . .
C25 C 0.3408(4) 0.4534(5) 0.0717(6) 0.041(5) Uani 1 1 d G U . . .
H25 H 0.323710 0.433471 0.046079 0.050 Uiso 1 1 calc R U . . .
C26 C 0.3581(5) 0.4921(5) 0.0397(5) 0.041(5) Uani 1 1 d G U . . .
H26 H 0.352730 0.498476 -0.007887 0.050 Uiso 1 1 calc R U . . .
C27 C 0.3831(4) 0.5213(4) 0.0772(7) 0.043(5) Uani 1 1 d G U . . .
H27 H 0.394867 0.547677 0.055279 0.051 Uiso 1 1 calc R U . . .
C28 C 0.3909(4) 0.5119(5) 0.1468(6) 0.035(4) Uani 1 1 d G U . . .
H28 H 0.407985 0.531873 0.172411 0.042 Uiso 1 1 calc R U . . .
C29 C 0.3736(4) 0.4733(5) 0.1788(5) 0.031(4) Uani 1 1 d G U . . .
C30 C 0.3905(7) 0.4820(8) 0.3075(11) 0.037(4) Uani 1 1 d . U . . .
H30A H 0.378442 0.513502 0.310956 0.045 Uiso 1 1 calc R U . . .
H30B H 0.383716 0.464649 0.350511 0.045 Uiso 1 1 calc R U . . .
C31 C 0.4336(4) 0.4873(6) 0.3043(9) 0.041(4) Uani 1 1 d G U . . .
C32 C 0.4509(5) 0.5315(5) 0.3006(9) 0.056(5) Uani 1 1 d G U . . .
H32 H 0.434773 0.558564 0.295393 0.067 Uiso 1 1 calc R U . . .
C33 C 0.4917(5) 0.5361(6) 0.3044(10) 0.067(6) Uani 1 1 d G U . . .
H33 H 0.503543 0.566234 0.301784 0.081 Uiso 1 1 calc R U . . .
C34 C 0.5153(4) 0.4964(8) 0.3119(11) 0.081(7) Uani 1 1 d G U . . .
H34 H 0.543227 0.499560 0.314525 0.097 Uiso 1 1 calc R U . . .
C35 C 0.4980(5) 0.4523(7) 0.3157(11) 0.080(7) Uani 1 1 d G U . . .
H35 H 0.514141 0.425213 0.320876 0.096 Uiso 1 1 calc R U . . .
C36 C 0.4572(5) 0.4477(5) 0.3119(10) 0.061(6) Uani 1 1 d G U . . .
H36 H 0.445371 0.417542 0.314485 0.073 Uiso 1 1 calc R U . . .
C37 C 0.1777(5) 0.2120(6) 0.3317(6) 0.044(4) Uani 1 1 d G U . . .
C38 C 0.1406(5) 0.2324(6) 0.3249(7) 0.054(5) Uani 1 1 d G U . . .
H38 H 0.126041 0.241110 0.365128 0.065 Uiso 1 1 calc R U . . .
C39 C 0.1247(4) 0.2402(6) 0.2592(9) 0.060(6) Uani 1 1 d G U . . .
H39 H 0.099376 0.254108 0.254538 0.072 Uiso 1 1 calc R U . . .
C40 C 0.1460(5) 0.2275(6) 0.2003(7) 0.054(5) Uani 1 1 d G U . . .
H40 H 0.135190 0.232747 0.155389 0.064 Uiso 1 1 calc R U . . .
C41 C 0.1831(5) 0.2071(6) 0.2071(6) 0.045(5) Uani 1 1 d G U . . .
H41 H 0.197670 0.198389 0.166830 0.054 Uiso 1 1 calc R U . . .
C42 C 0.1990(4) 0.1993(6) 0.2728(8) 0.045(5) Uani 1 1 d G U . . .
H42 H 0.224335 0.185390 0.277419 0.054 Uiso 1 1 calc R U . . .
C43 C 0.1931(7) 0.2072(9) 0.4035(12) 0.044(4) Uani 1 1 d . U . . .
H43A H 0.201730 0.238464 0.420163 0.053 Uiso 1 1 calc R U . . .
H43B H 0.171395 0.196532 0.434155 0.053 Uiso 1 1 calc R U . . .
C44 C 0.2628(7) 0.1857(8) 0.4346(11) 0.033(3) Uani 1 1 d . U . . .
C45 C 0.2252(5) 0.1259(4) 0.4015(8) 0.042(4) Uani 1 1 d G U . . .
C46 C 0.1953(4) 0.0956(6) 0.3808(8) 0.051(5) Uani 1 1 d G U . . .
H46 H 0.170863 0.107886 0.364409 0.061 Uiso 1 1 calc R U . . .
C47 C 0.2010(5) 0.0474(5) 0.3840(9) 0.058(5) Uani 1 1 d G U . . .
H47 H 0.180507 0.026691 0.369827 0.069 Uiso 1 1 calc R U . . .
C48 C 0.2367(5) 0.0294(4) 0.4080(9) 0.062(5) Uani 1 1 d G U . . .
H48 H 0.240594 -0.003522 0.410152 0.074 Uiso 1 1 calc R U . . .
C49 C 0.2666(4) 0.0597(5) 0.4287(8) 0.049(5) Uani 1 1 d G U . . .
H49 H 0.291038 0.047460 0.445061 0.059 Uiso 1 1 calc R U . . .
C50 C 0.2609(4) 0.1080(5) 0.4255(8) 0.038(4) Uani 1 1 d G U . . .
C51 C 0.3236(7) 0.1450(8) 0.4717(11) 0.041(4) Uani 1 1 d . U . . .
H51A H 0.322689 0.129375 0.517660 0.049 Uiso 1 1 calc R U . . .
H51B H 0.332365 0.177751 0.479568 0.049 Uiso 1 1 calc R U . . .
C52 C 0.3550(4) 0.1201(5) 0.4269(8) 0.039(4) Uani 1 1 d G U . . .
C53 C 0.3741(5) 0.0824(5) 0.4579(7) 0.055(5) Uani 1 1 d G U . . .
H53 H 0.365446 0.071138 0.501860 0.066 Uiso 1 1 calc R U . . .
C54 C 0.4059(5) 0.0611(4) 0.4247(9) 0.054(5) Uani 1 1 d G U . . .
H54 H 0.418925 0.035328 0.445862 0.064 Uiso 1 1 calc R U . . .
C55 C 0.4185(4) 0.0776(5) 0.3604(9) 0.055(5) Uani 1 1 d G U . . .
H55 H 0.440214 0.063053 0.337649 0.066 Uiso 1 1 calc R U . . .
C56 C 0.3994(5) 0.1153(5) 0.3294(7) 0.046(5) Uani 1 1 d G U . . .
H56 H 0.408023 0.126589 0.285432 0.055 Uiso 1 1 calc R U . . .
C57 C 0.3676(4) 0.1366(4) 0.3626(8) 0.044(4) Uani 1 1 d G U . . .
C58 C 0.3419(7) 0.1732(8) 0.3194(12) 0.041(4) Uani 1 1 d . U . . .
H58A H 0.323464 0.156001 0.288656 0.049 Uiso 1 1 calc R U . . .
H58B H 0.325978 0.192442 0.351856 0.049 Uiso 1 1 calc R U . . .
C59 C 0.3754(7) 0.2495(8) 0.2943(11) 0.032(4) Uani 1 1 d . U . . .
C60 C 0.3833(5) 0.1949(6) 0.2130(7) 0.046(5) Uani 1 1 d G U . . .
C61 C 0.3820(5) 0.1554(5) 0.1707(8) 0.055(6) Uani 1 1 d G U . . .
H61 H 0.366651 0.129019 0.184104 0.066 Uiso 1 1 calc R U . . .
C62 C 0.4030(6) 0.1546(5) 0.1086(8) 0.062(6) Uani 1 1 d G U . . .
H62 H 0.402109 0.127602 0.079667 0.074 Uiso 1 1 calc R U . . .
C63 C 0.4255(5) 0.1932(6) 0.0889(7) 0.061(6) Uani 1 1 d G U . . .
H63 H 0.439869 0.192636 0.046528 0.073 Uiso 1 1 calc R U . . .
C64 C 0.4268(5) 0.2327(5) 0.1313(8) 0.051(5) Uani 1 1 d G U . . .
H64 H 0.442171 0.259087 0.117826 0.061 Uiso 1 1 calc R U . . .
C65 C 0.4058(5) 0.2335(5) 0.1933(7) 0.041(4) Uani 1 1 d G U . . .
C66 C 0.4133(8) 0.3135(9) 0.2388(13) 0.047(4) Uani 1 1 d . U . . .
H66A H 0.401462 0.332418 0.276564 0.056 Uiso 1 1 calc R U . . .
H66B H 0.403939 0.326761 0.194147 0.056 Uiso 1 1 calc R U . . .
C67 C 0.4564(4) 0.3190(7) 0.2419(10) 0.053(5) Uani 1 1 d G U . . .
C68 C 0.4773(6) 0.3009(7) 0.2981(9) 0.071(6) Uani 1 1 d G U . . .
H68 H 0.463812 0.283454 0.332990 0.085 Uiso 1 1 calc R U . . .
C69 C 0.5178(6) 0.3083(8) 0.3034(11) 0.083(6) Uani 1 1 d G U . . .
H69 H 0.531999 0.295892 0.341786 0.100 Uiso 1 1 calc R U . . .
C70 C 0.5374(4) 0.3338(8) 0.2524(13) 0.088(7) Uani 1 1 d G U . . .
H70 H 0.565101 0.338810 0.255970 0.106 Uiso 1 1 calc R U . . .
C71 C 0.5166(6) 0.3519(8) 0.1962(11) 0.082(6) Uani 1 1 d G U . . .
H71 H 0.530016 0.369291 0.161357 0.099 Uiso 1 1 calc R U . . .
C72 C 0.4761(6) 0.3445(7) 0.1910(9) 0.072(6) Uani 1 1 d G U . . .
H72 H 0.461828 0.356853 0.152559 0.086 Uiso 1 1 calc R U . . .
C73 C 0.1927(6) 0.1988(5) 0.6101(10) 0.057(5) Uani 1 1 d G U . . .
C74 C 0.1561(5) 0.1873(6) 0.5822(11) 0.068(5) Uani 1 1 d G U . . .
H74 H 0.135045 0.209380 0.583939 0.082 Uiso 1 1 calc R U . . .
C75 C 0.1502(5) 0.1437(7) 0.5518(10) 0.077(6) Uani 1 1 d G U . . .
H75 H 0.125139 0.135853 0.532750 0.092 Uiso 1 1 calc R U . . .
C76 C 0.1810(7) 0.1114(6) 0.5493(10) 0.074(6) Uani 1 1 d G U . . .
H76 H 0.176957 0.081560 0.528486 0.088 Uiso 1 1 calc R U . . .
C77 C 0.2176(6) 0.1228(6) 0.5771(11) 0.076(6) Uani 1 1 d G U . . .
H77 H 0.238681 0.100793 0.575411 0.091 Uiso 1 1 calc R U . . .
C78 C 0.2235(5) 0.1665(7) 0.6075(10) 0.062(5) Uani 1 1 d G U . . .
H78 H 0.248588 0.174319 0.626600 0.075 Uiso 1 1 calc R U . . .
C79 C 0.1993(8) 0.2472(10) 0.6409(14) 0.052(4) Uani 1 1 d . U . . .
H79A H 0.204257 0.269661 0.602589 0.063 Uiso 1 1 calc R U . . .
H79B H 0.174885 0.257202 0.665028 0.063 Uiso 1 1 calc R U . . .
C80 C 0.2666(7) 0.2701(8) 0.6770(11) 0.033(4) Uani 1 1 d . U . . .
C81 C 0.2317(5) 0.2324(7) 0.7560(7) 0.054(5) Uani 1 1 d G U . . .
C82 C 0.2033(4) 0.2087(7) 0.7946(9) 0.066(6) Uani 1 1 d G U . . .
H82 H 0.178796 0.200422 0.773956 0.080 Uiso 1 1 calc R U . . .
C83 C 0.2109(5) 0.1970(7) 0.8635(9) 0.072(7) Uani 1 1 d G U . . .
H83 H 0.191463 0.180762 0.889954 0.086 Uiso 1 1 calc R U . . .
C84 C 0.2468(6) 0.2091(7) 0.8938(7) 0.070(7) Uani 1 1 d G U . . .
H84 H 0.251896 0.201077 0.940902 0.084 Uiso 1 1 calc R U . . .
C85 C 0.2751(4) 0.2328(7) 0.8552(8) 0.057(6) Uani 1 1 d G U . . .
H85 H 0.299664 0.241053 0.875853 0.068 Uiso 1 1 calc R U . . .
C86 C 0.2676(4) 0.2445(6) 0.7863(8) 0.043(4) Uani 1 1 d G U . . .
C87 C 0.3266(7) 0.2891(9) 0.7461(12) 0.042(4) Uani 1 1 d . U . . .
H87A H 0.323524 0.315448 0.779149 0.050 Uiso 1 1 calc R U . . .
H87B H 0.335332 0.302529 0.701183 0.050 Uiso 1 1 calc R U . . .
C88 C 0.3587(4) 0.2576(5) 0.7726(7) 0.037(4) Uani 1 1 d G U . . .
C89 C 0.3757(4) 0.2706(5) 0.8355(7) 0.038(4) Uani 1 1 d G U . . .
H89 H 0.364832 0.295895 0.861432 0.045 Uiso 1 1 calc R U . . .
C90 C 0.4085(4) 0.2466(6) 0.8606(6) 0.045(5) Uani 1 1 d G U . . .
H90 H 0.420039 0.255455 0.903614 0.054 Uiso 1 1 calc R U . . .
C91 C 0.4243(4) 0.2095(5) 0.8227(8) 0.046(5) Uani 1 1 d G U . . .
H91 H 0.446703 0.193132 0.839831 0.055 Uiso 1 1 calc R U . . .
C92 C 0.4073(5) 0.1966(5) 0.7598(7) 0.049(5) Uani 1 1 d G U . . .
H92 H 0.418160 0.171249 0.733866 0.059 Uiso 1 1 calc R U . . .
C93 C 0.3745(4) 0.2206(5) 0.7347(6) 0.040(4) Uani 1 1 d G U . . .
C94 C 0.3557(7) 0.2030(9) 0.6640(11) 0.039(4) Uani 1 1 d . U . . .
H94A H 0.339729 0.174572 0.673446 0.047 Uiso 1 1 calc R U . . .
H94B H 0.337495 0.227509 0.646392 0.047 Uiso 1 1 calc R U . . .
C95 C 0.3923(6) 0.2228(7) 0.5563(10) 0.029(3) Uani 1 1 d . U . . .
C96 C 0.4067(4) 0.1517(5) 0.6059(8) 0.040(4) Uani 1 1 d G U . . .
C97 C 0.4077(5) 0.1104(5) 0.6441(7) 0.050(5) Uani 1 1 d G U . . .
H97 H 0.389903 0.105878 0.681682 0.060 Uiso 1 1 calc R U . . .
C98 C 0.4349(5) 0.0756(4) 0.6274(9) 0.056(5) Uani 1 1 d G U . . .
H98 H 0.435679 0.047347 0.653541 0.068 Uiso 1 1 calc R U . . .
C99 C 0.4610(5) 0.0822(5) 0.5725(9) 0.058(6) Uani 1 1 d G U . . .
H99 H 0.479633 0.058442 0.561054 0.069 Uiso 1 1 calc R U . . .
C100 C 0.4600(4) 0.1236(5) 0.5343(7) 0.042(4) Uani 1 1 d G U . . .
H100 H 0.477812 0.128067 0.496709 0.050 Uiso 1 1 calc R U . . .
C101 C 0.4328(5) 0.1583(4) 0.5510(7) 0.038(4) Uani 1 1 d G U . . .
C102 C 0.4407(7) 0.2181(8) 0.4573(12) 0.041(4) Uani 1 1 d . U . . .
H10A H 0.428177 0.248219 0.444098 0.050 Uiso 1 1 calc R U . . .
H10B H 0.435179 0.195255 0.419705 0.050 Uiso 1 1 calc R U . . .
C103 C 0.4833(4) 0.2249(7) 0.4625(10) 0.048(5) Uani 1 1 d G U . . .
C104 C 0.4972(5) 0.2553(6) 0.5134(10) 0.068(6) Uani 1 1 d G U . . .
H104 H 0.479023 0.271979 0.541939 0.081 Uiso 1 1 calc R U . . .
C105 C 0.5376(6) 0.2614(7) 0.5227(11) 0.084(7) Uani 1 1 d G U . . .
H105 H 0.547086 0.282156 0.557502 0.100 Uiso 1 1 calc R U . . .
C106 C 0.5641(4) 0.2370(8) 0.4810(12) 0.089(8) Uani 1 1 d G U . . .
H106 H 0.591775 0.241156 0.487293 0.107 Uiso 1 1 calc R U . . .
C107 C 0.5503(5) 0.2066(8) 0.4300(11) 0.082(7) Uani 1 1 d G U . . .
H107 H 0.568403 0.189978 0.401521 0.099 Uiso 1 1 calc R U . . .
C108 C 0.5098(5) 0.2006(7) 0.4208(9) 0.074(7) Uani 1 1 d G U . . .
H108 H 0.500341 0.179801 0.385957 0.089 Uiso 1 1 calc R U . . .
C109 C 0.1728(6) 0.3503(8) 0.7173(9) 0.072(6) Uani 1 1 d G U . . .
C110 C 0.1355(6) 0.3300(9) 0.7207(10) 0.090(8) Uani 1 1 d G U . . .
H110 H 0.117968 0.332316 0.682245 0.107 Uiso 1 1 calc R U . . .
C111 C 0.1238(6) 0.3062(9) 0.7804(13) 0.103(9) Uani 1 1 d G U . . .
H111 H 0.098303 0.292293 0.782671 0.124 Uiso 1 1 calc R U . . .
C112 C 0.1494(7) 0.3027(9) 0.8366(11) 0.107(9) Uani 1 1 d G U . . .
H112 H 0.141434 0.286468 0.877389 0.129 Uiso 1 1 calc R U . . .
C113 C 0.1867(7) 0.3230(9) 0.8332(10) 0.091(8) Uani 1 1 d G U . . .
H113 H 0.204230 0.320666 0.871682 0.109 Uiso 1 1 calc R U . . .
C114 C 0.1984(5) 0.3468(8) 0.7736(11) 0.071(6) Uani 1 1 d G U . . .
H114 H 0.223895 0.360690 0.771256 0.085 Uiso 1 1 calc R U . . .
C115 C 0.1859(9) 0.3781(11) 0.6547(15) 0.061(5) Uani 1 1 d . U . . .
H11A H 0.202974 0.357950 0.625501 0.073 Uiso 1 1 calc R U . . .
H11B H 0.162249 0.386336 0.626880 0.073 Uiso 1 1 calc R U . . .
C116 C 0.2396(7) 0.4373(9) 0.6376(11) 0.036(4) Uani 1 1 d . U . . .
C117 C 0.1940(5) 0.4538(5) 0.7165(8) 0.052(5) Uani 1 1 d G U . . .
C118 C 0.1611(5) 0.4568(6) 0.7595(9) 0.059(6) Uani 1 1 d G U . . .
H118 H 0.143189 0.431245 0.762552 0.071 Uiso 1 1 calc R U . . .
C119 C 0.1544(5) 0.4973(7) 0.7981(9) 0.070(6) Uani 1 1 d G U . . .
H119 H 0.131906 0.499355 0.827479 0.084 Uiso 1 1 calc R U . . .
C120 C 0.1806(5) 0.5347(6) 0.7936(9) 0.062(6) Uani 1 1 d G U . . .
H120 H 0.176032 0.562360 0.819977 0.074 Uiso 1 1 calc R U . . .
C121 C 0.2135(5) 0.5317(5) 0.7506(9) 0.060(5) Uani 1 1 d G U . . .
H121 H 0.231441 0.557256 0.747548 0.072 Uiso 1 1 calc R U . . .
C122 C 0.2202(4) 0.4912(6) 0.7120(8) 0.042(4) Uani 1 1 d G U . . .
C123 C 0.2788(7) 0.5095(8) 0.6355(12) 0.037(4) Uani 1 1 d . U . . .
H12A H 0.265594 0.538177 0.618337 0.044 Uiso 1 1 calc R U . . .
H12B H 0.291042 0.493827 0.594919 0.044 Uiso 1 1 calc R U . . .
C124 C 0.3120(4) 0.5244(5) 0.6852(8) 0.037(4) Uani 1 1 d G U . . .
C125 C 0.3191(4) 0.5723(4) 0.6882(8) 0.043(4) Uani 1 1 d G U . . .
H125 H 0.300784 0.593634 0.668023 0.051 Uiso 1 1 calc R U . . .
C126 C 0.3530(5) 0.5892(3) 0.7206(9) 0.047(5) Uani 1 1 d G U . . .
H126 H 0.357803 0.621970 0.722601 0.057 Uiso 1 1 calc R U . . .
C127 C 0.3798(4) 0.5580(5) 0.7500(8) 0.047(5) Uani 1 1 d G U . . .
H127 H 0.402919 0.569522 0.772208 0.057 Uiso 1 1 calc R U . . .
C128 C 0.3727(4) 0.5100(4) 0.7471(8) 0.040(4) Uani 1 1 d G U . . .
H128 H 0.391014 0.488737 0.767236 0.048 Uiso 1 1 calc R U . . .
C129 C 0.3388(4) 0.4932(3) 0.7147(8) 0.035(4) Uani 1 1 d G U . . .
C130 C 0.3282(7) 0.4396(8) 0.7185(12) 0.037(4) Uani 1 1 d . U . . .
H13A H 0.309442 0.434387 0.757279 0.045 Uiso 1 1 calc R U . . .
H13B H 0.314845 0.430194 0.674866 0.045 Uiso 1 1 calc R U . . .
C131 C 0.3785(6) 0.3818(7) 0.6797(10) 0.024(3) Uani 1 1 d . U . . .
C132 C 0.3836(4) 0.4035(5) 0.7898(6) 0.032(4) Uani 1 1 d G U . . .
C133 C 0.3785(4) 0.4198(5) 0.8573(7) 0.042(4) Uani 1 1 d G U . . .
H133 H 0.357646 0.440943 0.867699 0.050 Uiso 1 1 calc R U . . .
C134 C 0.4041(5) 0.4053(5) 0.9096(5) 0.048(5) Uani 1 1 d G U . . .
H134 H 0.400677 0.416425 0.955744 0.058 Uiso 1 1 calc R U . . .
C135 C 0.4347(4) 0.3743(5) 0.8944(6) 0.044(4) Uani 1 1 d G U . . .
H135 H 0.452148 0.364387 0.930137 0.052 Uiso 1 1 calc R U . . .
C136 C 0.4397(4) 0.3580(5) 0.8269(7) 0.046(5) Uani 1 1 d G U . . .
H136 H 0.460589 0.336866 0.816486 0.055 Uiso 1 1 calc R U . . .
C137 C 0.4141(4) 0.3726(5) 0.7746(5) 0.034(4) Uani 1 1 d G U . . .
C138 C 0.4342(7) 0.3250(8) 0.6692(11) 0.036(4) Uani 1 1 d . U . . .
H13C H 0.424969 0.320861 0.620735 0.044 Uiso 1 1 calc R U . . .
H13D H 0.431702 0.294414 0.693242 0.044 Uiso 1 1 calc R U . . .
C139 C 0.4769(3) 0.3397(6) 0.6687(9) 0.043(4) Uani 1 1 d G U . . .
C140 C 0.4870(4) 0.3817(5) 0.6365(9) 0.051(5) Uani 1 1 d G U . . .
H140 H 0.466901 0.401339 0.617952 0.061 Uiso 1 1 calc R U . . .
C141 C 0.5264(5) 0.3949(5) 0.6313(9) 0.061(5) Uani 1 1 d G U . . .
H141 H 0.533310 0.423534 0.609270 0.073 Uiso 1 1 calc R U . . .
C142 C 0.5558(4) 0.3661(7) 0.6584(10) 0.065(6) Uani 1 1 d G U . . .
H142 H 0.582757 0.375096 0.654903 0.078 Uiso 1 1 calc R U . . .
C143 C 0.5457(4) 0.3241(6) 0.6907(9) 0.063(6) Uani 1 1 d G U . . .
H143 H 0.565796 0.304463 0.709219 0.075 Uiso 1 1 calc R U . . .
C144 C 0.5063(5) 0.3109(5) 0.6959(9) 0.054(5) Uani 1 1 d G U . . .
H144 H 0.499387 0.282268 0.717903 0.065 Uiso 1 1 calc R U . . .
C145 C 0.1499(5) 0.4744(6) 0.5270(8) 0.054(5) Uani 1 1 d G U . . .
C146 C 0.1705(4) 0.5120(6) 0.5555(9) 0.050(5) Uani 1 1 d G U . . .
H146 H 0.195485 0.520707 0.537020 0.061 Uiso 1 1 calc R U . . .
C147 C 0.1545(5) 0.5369(6) 0.6109(9) 0.062(6) Uani 1 1 d G U . . .
H147 H 0.168534 0.562555 0.630328 0.074 Uiso 1 1 calc R U . . .
C148 C 0.1179(6) 0.5241(7) 0.6379(9) 0.075(7) Uani 1 1 d G U . . .
H148 H 0.106957 0.541124 0.675735 0.090 Uiso 1 1 calc R U . . .
C149 C 0.0973(5) 0.4865(8) 0.6094(10) 0.081(7) Uani 1 1 d G U . . .
H149 H 0.072331 0.477845 0.627833 0.097 Uiso 1 1 calc R U . . .
C150 C 0.1133(5) 0.4617(6) 0.5540(10) 0.071(7) Uani 1 1 d G U . . .
H150 H 0.099281 0.435997 0.534524 0.085 Uiso 1 1 calc R U . . .
C151 C 0.1660(7) 0.4510(9) 0.4644(14) 0.051(4) Uani 1 1 d . U . . .
H15C H 0.183211 0.424977 0.479955 0.061 Uiso 1 1 calc R U . . .
H15D H 0.143642 0.436979 0.438617 0.061 Uiso 1 1 calc R U . . .
C152 C 0.2227(7) 0.4685(8) 0.3866(12) 0.037(4) Uani 1 1 d . U . . .
C153 C 0.1763(5) 0.5233(5) 0.3905(9) 0.046(4) Uani 1 1 d G U . . .
C154 C 0.1431(4) 0.5509(6) 0.4027(9) 0.059(6) Uani 1 1 d G U . . .
H154 H 0.123550 0.540728 0.434801 0.070 Uiso 1 1 calc R U . . .
C155 C 0.1385(5) 0.5932(6) 0.3679(10) 0.073(7) Uani 1 1 d G U . . .
H155 H 0.115850 0.612070 0.376188 0.088 Uiso 1 1 calc R U . . .
C156 C 0.1671(6) 0.6081(5) 0.3209(10) 0.068(6) Uani 1 1 d G U . . .
H156 H 0.164019 0.637034 0.297107 0.082 Uiso 1 1 calc R U . . .
C157 C 0.2003(5) 0.5805(6) 0.3087(9) 0.059(6) Uani 1 1 d G U . . .
H157 H 0.219888 0.590656 0.276638 0.071 Uiso 1 1 calc R U . . .
C158 C 0.2049(4) 0.5381(6) 0.3436(9) 0.046(4) Uani 1 1 d G U . . .
C159 C 0.2670(7) 0.5005(9) 0.2935(12) 0.044(4) Uani 1 1 d . U . . .
H15E H 0.257130 0.497573 0.245286 0.052 Uiso 1 1 calc R U . . .
H15F H 0.282568 0.471860 0.303663 0.052 Uiso 1 1 calc R U . . .
C160 C 0.2953(4) 0.5426(5) 0.2961(7) 0.043(4) Uani 1 1 d G U . . .
C161 C 0.3070(5) 0.5596(5) 0.2316(6) 0.043(5) Uani 1 1 d G U . . .
H161 H 0.294645 0.548344 0.190501 0.052 Uiso 1 1 calc R U . . .
C162 C 0.3366(5) 0.5933(6) 0.2273(6) 0.049(5) Uani 1 1 d G U . . .
H162 H 0.344570 0.604937 0.183176 0.059 Uiso 1 1 calc R U . . .
C163 C 0.3546(4) 0.6098(5) 0.2874(7) 0.043(5) Uani 1 1 d G U . . .
H163 H 0.374887 0.632764 0.284449 0.052 Uiso 1 1 calc R U . . .
C164 C 0.3430(4) 0.5927(5) 0.3519(6) 0.038(4) Uani 1 1 d G U . . .
H164 H 0.355279 0.603999 0.393048 0.046 Uiso 1 1 calc R U . . .
C165 C 0.3133(4) 0.5591(5) 0.3563(6) 0.038(4) Uani 1 1 d G U . . .
C166 C 0.2984(7) 0.5429(8) 0.4277(10) 0.036(4) Uani 1 1 d . U . . .
H16A H 0.277567 0.564670 0.443993 0.043 Uiso 1 1 calc R U . . .
H16B H 0.286487 0.511343 0.423222 0.043 Uiso 1 1 calc R U . . .
C167 C 0.3522(7) 0.5033(8) 0.4932(11) 0.037(4) Uani 1 1 d . U . . .
C168 C 0.3464(4) 0.5798(4) 0.5117(8) 0.038(4) Uani 1 1 d G U . . .
C169 C 0.3349(4) 0.6266(5) 0.5143(8) 0.047(5) Uani 1 1 d G U . . .
H169 H 0.311024 0.636214 0.492641 0.056 Uiso 1 1 calc R U . . .
C170 C 0.3584(5) 0.6592(4) 0.5485(8) 0.047(5) Uani 1 1 d G U . . .
H170 H 0.350557 0.691209 0.550274 0.057 Uiso 1 1 calc R U . . .
C171 C 0.3934(5) 0.6451(4) 0.5802(8) 0.048(5) Uani 1 1 d G U . . .
H171 H 0.409430 0.667454 0.603551 0.058 Uiso 1 1 calc R U . . .
C172 C 0.4049(4) 0.5983(5) 0.5776(8) 0.045(5) Uani 1 1 d G U . . .
H172 H 0.428771 0.588704 0.599195 0.054 Uiso 1 1 calc R U . . .
C173 C 0.3814(4) 0.5657(4) 0.5433(8) 0.037(4) Uani 1 1 d G U . . .
C174 C 0.4123(7) 0.4853(8) 0.5628(13) 0.040(4) Uani 1 1 d . U . . .
H17A H 0.410714 0.455335 0.537001 0.048 Uiso 1 1 calc R U . . .
H17B H 0.405322 0.478955 0.611867 0.048 Uiso 1 1 calc R U . . .
C175 C 0.4549(3) 0.5038(5) 0.5594(8) 0.036(4) Uani 1 1 d G U . . .
C176 C 0.4725(5) 0.5149(6) 0.4962(6) 0.049(5) Uani 1 1 d G U . . .
H176 H 0.458690 0.509333 0.453980 0.059 Uiso 1 1 calc R U . . .
C177 C 0.5103(5) 0.5340(6) 0.4948(7) 0.056(5) Uani 1 1 d G U . . .
H177 H 0.522299 0.541538 0.451621 0.068 Uiso 1 1 calc R U . . .
C178 C 0.5304(4) 0.5421(5) 0.5566(9) 0.046(5) Uani 1 1 d G U . . .
H178 H 0.556249 0.555180 0.555671 0.055 Uiso 1 1 calc R U . . .
C179 C 0.5128(4) 0.5311(6) 0.6198(7) 0.046(5) Uani 1 1 d G U . . .
H179 H 0.526592 0.536617 0.662080 0.055 Uiso 1 1 calc R U . . .
C180 C 0.4750(4) 0.5119(5) 0.6212(6) 0.040(4) Uani 1 1 d G U . . .
H180 H 0.462984 0.504412 0.664440 0.048 Uiso 1 1 calc R U . . .

loop_
_atom_site_aniso_label
_atom_site_aniso_U_11
_atom_site_aniso_U_22
_atom_site_aniso_U_33
_atom_site_aniso_U_23
_atom_site_aniso_U_13
_atom_site_aniso_U_12
Au1 0.0302(4) 0.0396(5) 0.0252(4) -0.0030(4) 0.0011(3) -0.0020(4)
Au2 0.0381(5) 0.0343(5) 0.0190(4) -0.0013(4) -0.0016(3) -0.0009(4)
Au3 0.0349(4) 0.0298(4) 0.0226(4) -0.0021(3) 0.0007(3) -0.0049(3)
Au4 0.0347(4) 0.0309(4) 0.0193(4) 0.0015(3) 0.0027(3) -0.0040(3)
Au5 0.0336(4) 0.0317(5) 0.0207(4) -0.0032(3) 0.0031(3) 0.0017(4)
Au6 0.0374(5) 0.0319(5) 0.0227(4) 0.0001(4) -0.0012(4) 0.0044(4)
Au7 0.0315(4) 0.0257(4) 0.0186(4) -0.0008(3) 0.0011(3) -0.0005(3)
Au8 0.0329(4) 0.0259(4) 0.0183(4) -0.0002(3) 0.0002(3) -0.0011(3)
Au9 0.0353(4) 0.0248(4) 0.0218(4) 0.0016(3) 0.0008(3) 0.0010(3)
Au10 0.0410(5) 0.0264(4) 0.0186(4) 0.0025(3) 0.0031(3) 0.0006(4)
Au11 0.0377(5) 0.0265(4) 0.0202(4) -0.0013(3) 0.0038(3) -0.0007(4)
Au12 0.0347(4) 0.0245(4) 0.0214(4) 0.0002(3) 0.0002(3) -0.0015(3)
Au13 0.0320(4) 0.0275(4) 0.0235(4) 0.0001(3) 0.0041(3) -0.0010(3)
Cl1 0.028(3) 0.064(4) 0.050(4) -0.011(3) 0.006(3) -0.004(3)
Cl2 0.023(3) 0.093(6) 0.088(5) 0.002(5) 0.011(3) -0.005(3)
N1 0.059(9) 0.053(10) 0.034(7) -0.008(8) -0.017(6) -0.001(7)
N2 0.051(7) 0.039(9) 0.023(7) 0.000(7) -0.001(5) -0.022(6)
N3 0.049(9) 0.037(7) 0.018(6) 0.003(5) 0.006(6) -0.009(6)
N4 0.037(8) 0.026(8) 0.022(6) 0.004(5) 0.006(6) 0.004(6)
N5 0.037(6) 0.049(6) 0.034(8) -0.006(8) 0.012(6) -0.013(5)
N6 0.052(6) 0.035(6) 0.029(8) -0.007(7) 0.000(7) -0.003(5)
N7 0.047(10) 0.033(7) 0.042(8) -0.015(5) 0.008(7) -0.006(7)
N8 0.048(9) 0.038(7) 0.027(8) -0.008(6) 0.006(7) -0.004(6)
N9 0.042(8) 0.066(11) 0.037(7) 0.004(7) 0.007(6) -0.010(8)
N10 0.044(7) 0.038(9) 0.026(7) 0.001(7) 0.007(5) -0.002(6)
N11 0.040(8) 0.036(8) 0.026(6) 0.004(6) -0.005(5) 0.000(6)
N12 0.031(7) 0.032(7) 0.032(8) 0.000(6) -0.001(5) 0.007(6)
N13 0.048(9) 0.066(9) 0.019(8) -0.005(7) 0.014(6) 0.000(7)
N14 0.038(8) 0.050(9) 0.036(9) -0.011(7) 0.008(6) 0.012(6)
N15 0.037(8) 0.021(7) 0.027(6) -0.004(6) -0.005(6) 0.000(5)
N16 0.041(8) 0.039(9) 0.026(6) 0.001(6) -0.007(6) 0.008(6)
N17 0.031(8) 0.038(8) 0.045(8) -0.008(6) -0.004(6) 0.004(6)
N18 0.046(8) 0.046(8) 0.024(8) 0.005(7) -0.007(6) 0.011(6)
N19 0.047(8) 0.029(6) 0.025(7) 0.014(6) 0.003(6) 0.000(6)
N20 0.049(8) 0.029(6) 0.030(9) 0.005(7) -0.002(6) 0.000(6)
C1 0.070(12) 0.067(11) 0.069(14) -0.002(10) -0.012(10) 0.011(9)
C2 0.071(13) 0.076(14) 0.082(17) -0.009(13) -0.011(12) 0.019(10)
C3 0.083(15) 0.091(16) 0.086(18) 0.001(14) -0.027(13) 0.029(11)
C4 0.106(17) 0.092(16) 0.091(19) 0.013(14) -0.039(15) 0.021(13)
C5 0.103(16) 0.071(13) 0.066(16) 0.000(12) -0.041(13) -0.004(12)
C6 0.082(14) 0.072(13) 0.048(14) -0.002(11) -0.033(11) -0.007(10)
C7 0.068(12) 0.061(12) 0.051(10) -0.015(10) -0.010(9) 0.010(9)
C8 0.054(10) 0.043(12) 0.020(7) 0.009(8) -0.007(6) -0.004(8)
C9 0.061(10) 0.041(11) 0.035(7) 0.002(8) -0.016(6) -0.016(8)
C10 0.071(12) 0.071(15) 0.042(10) 0.007(10) -0.023(8) -0.012(10)
C11 0.091(14) 0.066(15) 0.045(11) 0.005(11) -0.032(10) -0.014(11)
C12 0.088(14) 0.061(14) 0.043(11) -0.008(10) -0.026(9) -0.031(11)
C13 0.078(12) 0.041(12) 0.033(8) -0.005(8) -0.011(8) -0.028(9)
C14 0.060(9) 0.028(10) 0.026(6) 0.005(7) -0.006(6) -0.030(7)
C15 0.064(10) 0.034(10) 0.023(9) -0.002(7) 0.003(6) -0.014(7)
C16 0.059(10) 0.037(7) 0.020(8) 0.000(7) 0.002(7) -0.008(8)
C17 0.062(12) 0.037(8) 0.028(9) -0.002(7) 0.005(8) -0.010(9)
C18 0.066(13) 0.033(8) 0.036(10) -0.010(8) 0.011(8) -0.012(9)
C19 0.068(13) 0.025(9) 0.036(10) -0.002(8) 0.015(9) -0.004(8)
C20 0.064(12) 0.033(9) 0.028(10) -0.007(7) 0.011(8) -0.013(9)
C21 0.055(11) 0.038(7) 0.022(9) 0.000(6) 0.004(7) -0.010(8)
C22 0.050(11) 0.035(8) 0.024(9) 0.002(6) 0.008(7) -0.009(7)
C23 0.042(11) 0.032(9) 0.021(6) 0.007(6) 0.001(7) 0.000(7)
C24 0.037(10) 0.040(9) 0.023(6) 0.007(6) 0.005(7) -0.005(7)
C25 0.050(12) 0.047(11) 0.028(7) 0.017(8) -0.003(8) -0.008(8)
C26 0.050(12) 0.048(12) 0.026(9) 0.011(7) 0.004(8) -0.007(9)
C27 0.058(12) 0.042(11) 0.028(8) 0.007(8) 0.005(9) -0.007(8)
C28 0.039(11) 0.038(10) 0.029(8) 0.009(7) 0.008(7) -0.005(7)
C29 0.032(9) 0.034(9) 0.025(6) 0.006(6) 0.006(7) 0.000(6)
C30 0.048(8) 0.039(10) 0.024(7) -0.004(8) 0.011(8) -0.008(7)
C31 0.046(7) 0.050(9) 0.027(10) 0.007(9) 0.004(8) -0.010(6)
C32 0.062(10) 0.066(10) 0.039(12) 0.018(11) 0.004(11) -0.027(8)
C33 0.063(11) 0.090(13) 0.048(13) -0.015(13) 0.007(12) -0.034(9)
C34 0.055(12) 0.119(16) 0.068(15) -0.026(16) 0.010(13) -0.014(9)
C35 0.054(9) 0.096(13) 0.091(16) -0.028(15) -0.008(14) 0.012(10)
C36 0.055(9) 0.067(10) 0.061(14) -0.017(12) -0.015(12) 0.005(8)
C37 0.043(9) 0.051(12) 0.039(7) -0.005(9) 0.003(6) -0.016(8)
C38 0.055(11) 0.061(14) 0.046(9) -0.001(11) 0.002(8) 0.000(10)
C39 0.066(12) 0.063(14) 0.050(10) -0.003(12) -0.003(8) 0.011(11)
C40 0.067(12) 0.046(13) 0.047(9) -0.004(11) -0.002(9) -0.004(10)
C41 0.063(11) 0.034(12) 0.039(7) 0.004(9) 0.005(9) -0.010(9)
C42 0.050(11) 0.051(13) 0.034(7) -0.004(9) 0.006(7) -0.018(9)
C43 0.037(8) 0.058(10) 0.037(7) -0.009(10) 0.007(7) -0.010(7)
C44 0.039(5) 0.038(5) 0.023(6) -0.002(5) 0.005(5) -0.005(4)
C45 0.049(8) 0.048(7) 0.031(10) -0.004(8) 0.015(8) -0.018(6)
C46 0.056(10) 0.065(9) 0.032(11) -0.014(10) 0.012(9) -0.025(8)
C47 0.073(11) 0.060(9) 0.040(12) -0.024(11) 0.015(10) -0.032(10)
C48 0.081(13) 0.051(9) 0.054(13) -0.015(11) 0.018(12) -0.022(8)
C49 0.066(11) 0.039(6) 0.042(12) 0.000(9) 0.015(10) -0.014(7)
C50 0.056(8) 0.041(5) 0.018(9) -0.003(8) 0.012(7) -0.015(6)
C51 0.062(8) 0.038(11) 0.022(9) -0.001(8) -0.016(6) 0.000(6)
C52 0.051(8) 0.021(9) 0.046(9) -0.013(6) -0.012(7) -0.008(6)
C53 0.068(13) 0.038(11) 0.061(11) -0.009(8) -0.022(9) 0.001(8)
C54 0.079(13) 0.016(10) 0.067(12) -0.009(8) -0.021(10) 0.005(8)
C55 0.063(13) 0.026(10) 0.076(13) -0.008(9) -0.014(10) -0.003(8)
C56 0.056(11) 0.025(10) 0.056(11) -0.012(8) -0.005(8) 0.002(8)
C57 0.051(10) 0.032(9) 0.051(9) -0.012(7) 0.000(7) -0.006(7)
C58 0.044(11) 0.037(9) 0.041(9) -0.007(7) 0.007(7) -0.004(6)
C59 0.039(11) 0.032(8) 0.025(8) -0.006(6) 0.000(7) 0.001(8)
C60 0.057(12) 0.049(9) 0.033(9) -0.017(7) 0.004(8) -0.010(9)
C61 0.066(14) 0.057(11) 0.043(11) -0.024(9) 0.007(9) -0.012(10)
C62 0.073(15) 0.066(12) 0.046(11) -0.032(10) 0.009(10) -0.013(11)
C63 0.076(15) 0.068(13) 0.038(11) -0.024(9) 0.014(10) -0.010(11)
C64 0.063(14) 0.053(11) 0.036(10) -0.015(8) 0.014(9) -0.001(10)
C65 0.051(11) 0.044(8) 0.030(8) -0.011(7) 0.004(7) 0.000(8)
C66 0.063(8) 0.039(8) 0.038(11) -0.001(8) 0.010(8) -0.007(9)
C67 0.060(7) 0.044(9) 0.053(9) -0.001(7) 0.013(6) -0.006(7)
C68 0.070(8) 0.067(11) 0.076(10) 0.013(9) -0.001(8) -0.004(9)
C69 0.072(8) 0.083(12) 0.095(11) 0.011(9) -0.004(8) -0.005(10)
C70 0.073(9) 0.087(12) 0.106(11) 0.003(10) 0.009(8) -0.010(9)
C71 0.075(8) 0.074(11) 0.098(11) 0.013(9) 0.020(9) -0.019(9)
C72 0.074(8) 0.063(11) 0.078(10) 0.016(8) 0.018(8) -0.015(9)
C73 0.060(8) 0.067(8) 0.046(9) 0.008(7) 0.009(7) -0.021(6)
C74 0.071(8) 0.073(9) 0.061(11) 0.002(9) -0.003(9) -0.021(7)
C75 0.088(9) 0.073(10) 0.068(11) 0.001(9) -0.004(9) -0.024(7)
C76 0.087(10) 0.073(9) 0.061(11) -0.001(9) 0.012(9) -0.026(7)
C77 0.085(9) 0.077(9) 0.067(11) -0.009(9) 0.010(9) -0.016(8)
C78 0.067(8) 0.066(9) 0.054(10) 0.002(8) 0.016(8) -0.018(7)
C79 0.043(9) 0.067(10) 0.046(10) 0.006(10) 0.002(8) -0.011(8)
C80 0.034(8) 0.032(10) 0.032(8) 0.008(8) 0.006(6) 0.009(7)
C81 0.060(10) 0.060(13) 0.042(8) 0.013(9) 0.004(7) -0.021(10)
C82 0.072(12) 0.080(16) 0.047(10) 0.005(11) 0.008(9) -0.038(12)
C83 0.092(14) 0.075(16) 0.049(11) 0.013(12) 0.015(11) -0.036(13)
C84 0.091(15) 0.077(16) 0.041(11) 0.025(11) 0.005(9) -0.024(13)
C85 0.078(13) 0.062(14) 0.031(8) 0.010(10) 0.004(8) -0.019(11)
C86 0.050(9) 0.044(11) 0.035(7) 0.011(8) 0.007(6) -0.006(8)
C87 0.049(8) 0.044(11) 0.033(10) 0.016(8) 0.000(7) -0.010(6)
C88 0.047(8) 0.040(10) 0.023(8) 0.012(6) -0.001(6) -0.011(7)
C89 0.046(10) 0.047(11) 0.021(8) 0.006(7) 0.004(7) -0.006(8)
C90 0.047(11) 0.062(13) 0.027(10) 0.005(8) -0.004(7) -0.006(9)
C91 0.047(11) 0.057(13) 0.033(10) 0.014(8) -0.002(7) 0.003(9)
C92 0.053(12) 0.056(12) 0.039(10) -0.001(9) -0.002(8) 0.002(8)
C93 0.047(10) 0.049(10) 0.024(7) 0.007(7) 0.001(7) -0.007(7)
C94 0.049(10) 0.042(11) 0.027(7) 0.007(7) 0.004(5) -0.005(8)
C95 0.037(10) 0.028(8) 0.021(8) -0.004(6) 0.001(6) -0.005(6)
C96 0.043(10) 0.035(8) 0.043(10) 0.006(7) -0.009(7) 0.002(7)
C97 0.050(12) 0.040(10) 0.061(13) 0.016(8) -0.008(9) 0.001(8)
C98 0.075(15) 0.038(10) 0.057(13) 0.003(9) -0.015(10) 0.011(9)
C99 0.083(14) 0.035(10) 0.055(13) -0.005(9) -0.008(10) 0.017(10)
C100 0.046(11) 0.026(9) 0.053(11) -0.012(7) -0.015(8) 0.006(7)
C101 0.046(10) 0.030(8) 0.040(10) -0.002(6) -0.006(7) 0.003(7)
C102 0.043(7) 0.045(11) 0.037(10) 0.001(7) 0.012(7) 0.009(8)
C103 0.043(7) 0.052(12) 0.048(12) 0.002(8) 0.014(7) 0.005(7)
C104 0.062(10) 0.066(15) 0.075(15) -0.013(10) 0.019(11) -0.024(11)
C105 0.065(11) 0.087(17) 0.098(17) -0.024(13) 0.008(12) -0.016(13)
C106 0.069(12) 0.103(19) 0.095(18) -0.007(14) 0.014(12) 0.002(13)
C107 0.053(9) 0.092(18) 0.103(18) -0.016(12) 0.032(13) 0.005(13)
C108 0.051(9) 0.085(16) 0.087(16) -0.017(12) 0.018(11) 0.025(12)
C109 0.071(12) 0.077(13) 0.066(12) 0.007(11) 0.024(9) -0.012(11)
C110 0.074(14) 0.113(19) 0.082(15) 0.018(14) 0.032(11) -0.021(13)
C111 0.082(16) 0.13(2) 0.101(18) 0.041(16) 0.026(12) -0.022(15)
C112 0.097(17) 0.12(2) 0.101(17) 0.037(17) 0.018(13) -0.010(16)
C113 0.094(16) 0.096(19) 0.082(14) 0.027(14) 0.016(13) -0.004(15)
C114 0.083(14) 0.067(16) 0.062(13) 0.000(12) 0.020(10) 0.009(13)
C115 0.057(13) 0.073(12) 0.052(11) -0.007(9) 0.023(10) -0.011(9)
C116 0.040(10) 0.051(9) 0.018(9) -0.003(7) 0.004(7) 0.004(7)
C117 0.058(11) 0.072(10) 0.027(10) -0.004(8) 0.015(8) 0.007(8)
C118 0.059(12) 0.077(13) 0.041(12) -0.023(10) 0.019(9) 0.004(10)
C119 0.081(15) 0.082(15) 0.046(13) -0.026(11) 0.010(11) 0.017(10)
C120 0.070(14) 0.074(13) 0.041(12) -0.035(11) 0.001(10) 0.025(10)
C121 0.055(12) 0.072(11) 0.053(13) -0.026(10) -0.005(9) 0.032(9)
C122 0.036(9) 0.054(9) 0.035(10) -0.007(7) 0.002(7) 0.025(7)
C123 0.041(9) 0.033(9) 0.037(10) -0.006(8) 0.002(5) 0.018(6)
C124 0.044(8) 0.033(7) 0.033(10) 0.002(8) 0.004(7) 0.009(6)
C125 0.055(11) 0.032(7) 0.041(12) -0.001(9) 0.002(8) 0.010(8)
C126 0.062(12) 0.029(8) 0.051(13) -0.001(9) 0.001(9) 0.003(7)
C127 0.063(12) 0.029(8) 0.050(12) -0.016(9) -0.014(10) 0.002(8)
C128 0.050(10) 0.028(7) 0.041(11) -0.011(9) -0.005(8) 0.005(7)
C129 0.047(10) 0.028(6) 0.030(9) -0.004(8) -0.006(7) 0.005(6)
C130 0.040(9) 0.031(7) 0.042(11) -0.008(8) -0.011(8) 0.005(6)
C131 0.021(8) 0.031(9) 0.020(6) 0.005(6) 0.007(6) -0.007(6)
C132 0.045(9) 0.025(9) 0.026(6) -0.001(6) -0.007(6) -0.004(6)
C133 0.067(12) 0.035(11) 0.023(7) 0.005(7) 0.002(7) -0.002(8)
C134 0.070(13) 0.050(12) 0.025(8) 0.002(9) -0.012(8) -0.012(9)
C135 0.056(11) 0.047(12) 0.028(7) 0.015(8) -0.007(8) -0.018(8)
C136 0.053(11) 0.051(12) 0.032(8) 0.007(8) -0.016(8) -0.001(8)
C137 0.042(9) 0.032(10) 0.026(6) 0.007(7) -0.005(6) -0.001(7)
C138 0.047(7) 0.035(10) 0.027(9) 0.003(7) -0.009(8) 0.009(6)
C139 0.046(7) 0.048(10) 0.035(10) -0.011(8) 0.001(8) 0.008(7)
C140 0.051(9) 0.053(11) 0.048(13) -0.012(9) 0.002(10) -0.003(8)
C141 0.057(10) 0.062(13) 0.064(14) -0.029(10) 0.014(11) -0.011(9)
C142 0.045(10) 0.079(14) 0.071(15) -0.035(11) -0.001(11) -0.015(9)
C143 0.046(8) 0.080(14) 0.062(14) -0.027(11) -0.014(11) -0.004(10)
C144 0.041(8) 0.069(13) 0.052(13) -0.003(10) -0.005(10) 0.006(8)
C145 0.045(10) 0.075(13) 0.040(9) 0.000(8) -0.005(7) 0.006(9)
C146 0.034(10) 0.066(13) 0.051(12) 0.000(9) -0.023(8) 0.024(8)
C147 0.061(12) 0.059(14) 0.067(14) -0.005(10) -0.010(11) 0.022(10)
C148 0.075(14) 0.085(16) 0.066(15) -0.017(12) 0.005(11) 0.014(13)
C149 0.079(15) 0.099(18) 0.064(15) -0.021(12) 0.025(11) -0.006(12)
C150 0.061(13) 0.094(16) 0.057(14) -0.017(11) 0.018(10) -0.005(11)
C151 0.033(10) 0.066(11) 0.054(11) 0.000(7) 0.005(8) 0.001(9)
C152 0.037(9) 0.038(9) 0.037(10) 0.003(7) 0.001(7) 0.000(7)
C153 0.040(9) 0.041(9) 0.058(12) -0.007(8) -0.005(7) 0.007(7)
C154 0.051(11) 0.062(12) 0.064(14) 0.003(10) -0.007(9) 0.024(9)
C155 0.082(14) 0.068(13) 0.070(15) 0.009(12) -0.005(11) 0.037(11)
C156 0.085(15) 0.059(13) 0.060(14) 0.011(11) -0.015(11) 0.030(10)
C157 0.077(13) 0.056(11) 0.045(12) 0.011(9) -0.012(10) 0.022(10)
C158 0.050(10) 0.047(9) 0.042(11) 0.005(8) -0.011(7) 0.012(7)
C159 0.050(10) 0.057(11) 0.024(9) 0.006(8) -0.002(6) 0.002(7)
C160 0.054(10) 0.049(11) 0.025(6) 0.012(8) -0.004(7) 0.005(7)
C161 0.055(12) 0.048(12) 0.026(7) 0.008(8) 0.002(8) 0.008(8)
C162 0.057(13) 0.057(13) 0.033(8) 0.017(9) 0.000(9) 0.004(8)
C163 0.065(13) 0.029(11) 0.035(9) 0.010(8) 0.004(8) 0.004(8)
C164 0.057(11) 0.025(10) 0.032(8) 0.008(8) 0.002(8) 0.008(7)
C165 0.060(11) 0.027(9) 0.027(6) 0.014(7) -0.004(7) 0.006(7)
C166 0.055(10) 0.029(10) 0.024(7) 0.004(7) 0.001(6) 0.004(7)
C167 0.053(10) 0.034(7) 0.023(10) -0.003(8) -0.003(7) 0.008(7)
C168 0.052(9) 0.031(6) 0.032(10) 0.008(7) -0.001(7) 0.002(6)
C169 0.066(12) 0.040(7) 0.035(11) -0.001(9) 0.001(9) 0.012(8)
C170 0.079(13) 0.026(8) 0.036(11) 0.005(8) 0.002(9) 0.009(8)
C171 0.071(12) 0.034(8) 0.039(12) -0.009(9) -0.001(9) 0.003(9)
C172 0.060(11) 0.031(8) 0.044(12) 0.002(9) -0.008(9) 0.000(7)
C173 0.055(10) 0.029(6) 0.027(10) 0.008(7) -0.002(7) 0.000(6)
C174 0.048(8) 0.033(9) 0.039(11) 0.003(9) -0.007(7) 0.002(7)
C175 0.048(7) 0.029(10) 0.031(8) -0.006(8) 0.005(6) 0.007(7)
C176 0.054(10) 0.062(14) 0.033(8) 0.003(10) 0.000(7) 0.006(10)
C177 0.062(11) 0.058(14) 0.049(9) 0.014(11) 0.014(9) -0.002(11)
C178 0.042(10) 0.034(11) 0.063(11) 0.009(10) 0.010(7) -0.002(9)
C179 0.043(10) 0.045(12) 0.050(9) 0.007(10) 0.001(8) -0.002(9)
C180 0.049(9) 0.036(11) 0.034(8) 0.008(9) 0.000(7) -0.008(9)

loop_
_atom_type_symbol
_atom_type_description
_atom_type_scat_dispersion_real
_atom_type_scat_dispersion_imag
_atom_type_scat_source
C C 0.0033 0.0016 'International Tables Vol C Tables 4.2.6.8 and 6.1.1.4'
H H 0.0000 0.0000 'International Tables Vol C Tables 4.2.6.8 and 6.1.1.4'
N N 0.0061 0.0033 'International Tables Vol C Tables 4.2.6.8 and 6.1.1.4'
Cl Cl 0.1484 0.1585 'International Tables Vol C Tables 4.2.6.8 and 6.1.1.4'
Au Au -2.0133 8.8022 'International Tables Vol C Tables 4.2.6.8 and 6.1.1.4'

loop_
_geom_angle_atom_site_label_1
_geom_angle_atom_site_label_2
_geom_angle_atom_site_label_3
_geom_angle
_geom_angle_site_symmetry_1
_geom_angle_site_symmetry_3
_geom_angle_publ_flag
Cl1 Au1 Au7 178.18(18) . . ?
Cl1 Au1 Au2 119.76(16) . . ?
Au7 Au1 Au2 59.32(3) . . ?
Cl1 Au1 Au6 119.14(17) . . ?
Au7 Au1 Au6 59.08(3) . . ?
Au2 Au1 Au6 60.44(3) . . ?
Cl1 Au1 Au3 122.66(17) . . ?
Au7 Au1 Au3 58.56(3) . . ?
Au2 Au1 Au3 60.79(3) . . ?
Au6 Au1 Au3 108.97(4) . . ?
Cl1 Au1 Au4 123.09(17) . . ?
Au7 Au1 Au4 58.55(3) . . ?
Au2 Au1 Au4 109.63(4) . . ?
Au6 Au1 Au4 108.48(4) . . ?
Au3 Au1 Au4 60.81(3) . . ?
Cl1 Au1 Au5 120.88(16) . . ?
Au7 Au1 Au5 58.88(3) . . ?
Au2 Au1 Au5 109.06(4) . . ?
Au6 Au1 Au5 60.13(3) . . ?
Au3 Au1 Au5 108.89(4) . . ?
Au4 Au1 Au5 59.94(3) . . ?
C8 Au2 Au7 173.0(7) . . ?
C8 Au2 Au1 121.6(7) . . ?
Au7 Au2 Au1 58.29(3) . . ?
C8 Au2 Au6 114.7(7) . . ?
Au7 Au2 Au6 58.66(3) . . ?
Au1 Au2 Au6 60.16(3) . . ?
C8 Au2 Au3 128.7(7) . . ?
Au7 Au2 Au3 57.98(3) . . ?
Au1 Au2 Au3 60.01(3) . . ?
Au6 Au2 Au3 108.13(4) . . ?
C8 Au2 Au10 117.6(7) . . ?
Au7 Au2 Au10 58.23(3) . . ?
Au1 Au2 Au10 108.84(4) . . ?
Au6 Au2 Au10 61.70(3) . . ?
Au3 Au2 Au10 106.71(4) . . ?
C8 Au2 Au11 127.0(7) . . ?
Au7 Au2 Au11 56.88(3) . . ?
Au1 Au2 Au11 106.45(3) . . ?
Au6 Au2 Au11 107.48(3) . . ?
Au3 Au2 Au11 58.63(3) . . ?
Au10 Au2 Au11 58.55(3) . . ?
C44 Au3 Au7 175.9(6) . . ?
C44 Au3 Au1 122.1(6) . . ?
Au7 Au3 Au1 58.23(3) . . ?
C44 Au3 Au11 118.9(6) . . ?
Au7 Au3 Au11 58.42(3) . . ?
Au1 Au3 Au11 108.81(4) . . ?
C44 Au3 Au2 117.7(6) . . ?
Au7 Au3 Au2 58.65(3) . . ?
Au1 Au3 Au2 59.21(3) . . ?
Au11 Au3 Au2 62.41(3) . . ?
C44 Au3 Au4 125.9(6) . . ?
Au7 Au3 Au4 58.03(3) . . ?
Au1 Au3 Au4 59.66(3) . . ?
Au11 Au3 Au4 107.29(3) . . ?
Au2 Au3 Au4 107.45(4) . . ?
C44 Au3 Au12 124.0(6) . . ?
Au7 Au3 Au12 58.08(3) . . ?
Au1 Au3 Au12 107.03(4) . . ?
Au11 Au3 Au12 59.96(3) . . ?
Au2 Au3 Au12 109.35(3) . . ?
Au4 Au3 Au12 58.76(3) . . ?
C80 Au4 Au7 178.9(7) . . ?
C80 Au4 Au1 122.7(6) . . ?
Au7 Au4 Au1 58.17(3) . . ?
C80 Au4 Au5 120.8(6) . . ?
Au7 Au4 Au5 58.84(3) . . ?
Au1 Au4 Au5 60.14(3) . . ?
C80 Au4 Au12 120.6(6) . . ?
Au7 Au4 Au12 59.08(3) . . ?
Au1 Au4 Au12 109.16(4) . . ?
Au5 Au4 Au12 108.55(3) . . ?
C80 Au4 Au3 122.9(7) . . ?
Au7 Au4 Au3 57.99(3) . . ?
Au1 Au4 Au3 59.54(3) . . ?
Au5 Au4 Au3 108.03(4) . . ?
Au12 Au4 Au3 61.55(3) . . ?
C80 Au4 Au8 120.7(7) . . ?
Au7 Au4 Au8 58.25(3) . . ?
Au1 Au4 Au8 107.72(4) . . ?
Au5 Au4 Au8 59.94(3) . . ?
Au12 Au4 Au8 59.50(3) . . ?
Au3 Au4 Au8 108.05(3) . . ?
C116 Au5 Au7 176.0(7) . . ?
C116 Au5 Au4 117.8(7) . . ?
Au7 Au5 Au4 58.23(3) . . ?
C116 Au5 Au6 124.1(6) . . ?
Au7 Au5 Au6 58.62(3) . . ?
Au4 Au5 Au6 108.14(4) . . ?
C116 Au5 Au1 120.2(7) . . ?
Au7 Au5 Au1 57.90(3) . . ?
Au4 Au5 Au1 59.91(3) . . ?
Au6 Au5 Au1 59.74(3) . . ?
C116 Au5 Au8 120.9(6) . . ?
Au7 Au5 Au8 58.49(3) . . ?
Au4 Au5 Au8 61.13(3) . . ?
Au6 Au5 Au8 107.96(3) . . ?
Au1 Au5 Au8 108.48(4) . . ?
C116 Au5 Au9 126.0(7) . . ?
Au7 Au5 Au9 57.54(3) . . ?
Au4 Au5 Au9 107.49(3) . . ?
Au6 Au5 Au9 59.75(3) . . ?
Au1 Au5 Au9 106.83(3) . . ?
Au8 Au5 Au9 59.05(3) . . ?
C152 Au6 Au7 173.3(7) . . ?
C152 Au6 Au1 121.9(6) . . ?
Au7 Au6 Au1 58.02(3) . . ?
C152 Au6 Au2 127.8(7) . . ?
Au7 Au6 Au2 58.62(3) . . ?
Au1 Au6 Au2 59.40(3) . . ?
C152 Au6 Au5 115.1(6) . . ?
Au7 Au6 Au5 58.56(3) . . ?
Au1 Au6 Au5 60.13(3) . . ?
Au2 Au6 Au5 108.23(4) . . ?
C152 Au6 Au9 117.9(6) . . ?
Au7 Au6 Au9 58.01(3) . . ?
Au1 Au6 Au9 108.24(4) . . ?
Au2 Au6 Au9 107.68(4) . . ?
Au5 Au6 Au9 61.14(3) . . ?
C152 Au6 Au10 126.4(6) . . ?
Au7 Au6 Au10 57.42(3) . . ?
Au1 Au6 Au10 106.47(4) . . ?
Au2 Au6 Au10 59.44(3) . . ?
Au5 Au6 Au10 107.99(3) . . ?
Au9 Au6 Au10 59.34(3) . . ?
Au13 Au7 Au1 179.52(5) . . ?
Au13 Au7 Au3 116.67(4) . . ?
Au1 Au7 Au3 63.21(3) . . ?
Au13 Au7 Au4 116.24(4) . . ?
Au1 Au7 Au4 63.28(3) . . ?
Au3 Au7 Au4 63.97(3) . . ?
Au13 Au7 Au11 63.01(3) . . ?
Au1 Au7 Au11 117.15(4) . . ?
Au3 Au7 Au11 63.32(3) . . ?
Au4 Au7 Au11 116.18(4) . . ?
Au13 Au7 Au9 63.16(3) . . ?
Au1 Au7 Au9 116.98(4) . . ?
Au3 Au7 Au9 178.81(4) . . ?
Au4 Au7 Au9 117.20(4) . . ?
Au11 Au7 Au9 115.85(4) . . ?
Au13 Au7 Au10 63.89(3) . . ?
Au1 Au7 Au10 116.59(4) . . ?
Au3 Au7 Au10 115.22(4) . . ?
Au4 Au7 Au10 179.18(4) . . ?
Au11 Au7 Au10 63.10(3) . . ?
Au9 Au7 Au10 63.60(3) . . ?
Au13 Au7 Au5 116.61(4) . . ?
Au1 Au7 Au5 63.22(3) . . ?
Au3 Au7 Au5 116.37(4) . . ?
Au4 Au7 Au5 62.93(3) . . ?
Au11 Au7 Au5 178.88(4) . . ?
Au9 Au7 Au5 64.47(3) . . ?
Au10 Au7 Au5 117.79(4) . . ?
Au13 Au7 Au2 118.02(4) . . ?
Au1 Au7 Au2 62.38(3) . . ?
Au3 Au7 Au2 63.37(3) . . ?
Au4 Au7 Au2 116.18(4) . . ?
Au11 Au7 Au2 65.76(3) . . ?
Au9 Au7 Au2 115.58(4) . . ?
Au10 Au7 Au2 63.26(3) . . ?
Au5 Au7 Au2 115.16(4) . . ?
Au13 Au7 Au6 117.46(4) . . ?
Au1 Au7 Au6 62.91(3) . . ?
Au3 Au7 Au6 116.03(4) . . ?
Au4 Au7 Au6 115.54(4) . . ?
Au11 Au7 Au6 118.30(4) . . ?
Au9 Au7 Au6 63.45(3) . . ?
Au10 Au7 Au6 64.84(3) . . ?
Au5 Au7 Au6 62.82(3) . . ?
Au2 Au7 Au6 62.73(3) . . ?
Au13 Au7 Au8 62.57(3) . . ?
Au1 Au7 Au8 117.04(4) . . ?
Au3 Au7 Au8 118.16(4) . . ?
Au4 Au7 Au8 64.39(3) . . ?
Au11 Au7 Au8 115.77(4) . . ?
Au9 Au7 Au8 62.90(3) . . ?
Au10 Au7 Au8 116.19(4) . . ?
Au5 Au7 Au8 63.32(3) . . ?
Au2 Au7 Au8 178.12(4) . . ?
Au6 Au7 Au8 115.39(4) . . ?
Au13 Au7 Au12 62.96(3) . . ?
Au1 Au7 Au12 116.66(4) . . ?
Au3 Au7 Au12 64.89(3) . . ?
Au4 Au7 Au12 62.88(3) . . ?
Au11 Au7 Au12 63.85(3) . . ?
Au9 Au7 Au12 115.67(4) . . ?
Au10 Au7 Au12 116.76(4) . . ?
Au5 Au7 Au12 115.03(4) . . ?
Au2 Au7 Au12 119.14(4) . . ?
Au6 Au7 Au12 177.84(4) . . ?
Au8 Au7 Au12 62.74(3) . . ?
C131 Au8 Au7 174.3(5) . . ?
C131 Au8 Au13 126.8(5) . . ?
Au7 Au8 Au13 57.80(3) . . ?
C131 Au8 Au9 126.3(5) . . ?
Au7 Au8 Au9 58.17(3) . . ?
Au13 Au8 Au9 59.94(3) . . ?
C131 Au8 Au12 119.4(6) . . ?
Au7 Au8 Au12 58.69(3) . . ?
Au13 Au8 Au12 59.99(3) . . ?
Au9 Au8 Au12 108.34(3) . . ?
C131 Au8 Au5 119.7(5) . . ?
Au7 Au8 Au5 58.19(3) . . ?
Au13 Au8 Au5 108.23(3) . . ?
Au9 Au8 Au5 61.08(3) . . ?
Au12 Au8 Au5 107.51(3) . . ?
C131 Au8 Au4 116.9(5) . . ?
Au7 Au8 Au4 57.37(3) . . ?
Au13 Au8 Au4 106.47(3) . . ?
Au9 Au8 Au4 107.37(3) . . ?
Au12 Au8 Au4 59.22(3) . . ?
Au5 Au8 Au4 58.93(3) . . ?
C167 Au9 Au7 173.7(6) . . ?
C167 Au9 Au13 125.5(7) . . ?
Au7 Au9 Au13 57.90(3) . . ?
C167 Au9 Au8 117.1(6) . . ?
Au7 Au9 Au8 58.93(3) . . ?
Au13 Au9 Au8 59.52(3) . . ?
C167 Au9 Au6 121.2(6) . . ?
Au7 Au9 Au6 58.54(3) . . ?
Au13 Au9 Au6 108.83(4) . . ?
Au8 Au9 Au6 108.11(4) . . ?
C167 Au9 Au10 127.7(6) . . ?
Au7 Au9 Au10 58.30(3) . . ?
Au13 Au9 Au10 60.32(3) . . ?
Au8 Au9 Au10 108.50(3) . . ?
Au6 Au9 Au10 61.36(3) . . ?
C167 Au9 Au5 116.0(6) . . ?
Au7 Au9 Au5 57.99(3) . . ?
Au13 Au9 Au5 106.95(3) . . ?
Au8 Au9 Au5 59.87(3) . . ?
Au6 Au9 Au5 59.11(3) . . ?
Au10 Au9 Au5 107.98(3) . . ?
C23 Au10 Au7 177.4(6) . . ?
C23 Au10 Au11 124.1(6) . . ?
Au7 Au10 Au11 58.34(3) . . ?
C23 Au10 Au2 121.3(6) . . ?
Au7 Au10 Au2 58.51(3) . . ?
Au11 Au10 Au2 62.43(3) . . ?
C23 Au10 Au13 124.1(6) . . ?
Au7 Au10 Au13 57.44(3) . . ?
Au11 Au10 Au13 59.29(3) . . ?
Au2 Au10 Au13 108.50(3) . . ?
C23 Au10 Au9 120.4(6) . . ?
Au7 Au10 Au9 58.09(3) . . ?
Au11 Au10 Au9 107.39(3) . . ?
Au2 Au10 Au9 107.19(3) . . ?
Au13 Au10 Au9 59.20(3) . . ?
C23 Au10 Au6 119.8(6) . . ?
Au7 Au10 Au6 57.73(3) . . ?
Au11 Au10 Au6 108.30(3) . . ?
Au2 Au10 Au6 58.87(3) . . ?
Au13 Au10 Au6 106.32(3) . . ?
Au9 Au10 Au6 59.30(3) . . ?
C59 Au11 Au7 174.5(6) . . ?
C59 Au11 Au13 123.9(6) . . ?
Au7 Au11 Au13 57.97(3) . . ?
C59 Au11 Au10 117.2(6) . . ?
Au7 Au11 Au10 58.56(3) . . ?
Au13 Au11 Au10 60.64(3) . . ?
C59 Au11 Au3 122.8(6) . . ?
Au7 Au11 Au3 58.25(3) . . ?
Au13 Au11 Au3 108.17(3) . . ?
Au10 Au11 Au3 107.36(4) . . ?
C59 Au11 Au12 126.9(6) . . ?
Au7 Au11 Au12 58.52(3) . . ?
Au13 Au11 Au12 59.54(3) . . ?
Au10 Au11 Au12 108.55(3) . . ?
Au3 Au11 Au12 61.34(3) . . ?
C59 Au11 Au2 118.0(6) . . ?
Au7 Au11 Au2 57.36(3) . . ?
Au13 Au11 Au2 106.89(3) . . ?
Au10 Au11 Au2 59.02(3) . . ?
Au3 Au11 Au2 58.96(3) . . ?
Au12 Au11 Au2 107.72(3) . . ?
C95 Au12 Au7 174.6(6) . . ?
C95 Au12 Au13 124.7(6) . . ?
Au7 Au12 Au13 57.55(3) . . ?
C95 Au12 Au4 122.6(6) . . ?
Au7 Au12 Au4 58.04(3) . . ?
Au13 Au12 Au4 107.61(3) . . ?
C95 Au12 Au8 126.8(6) . . ?
Au7 Au12 Au8 58.57(3) . . ?
Au13 Au12 Au8 59.37(3) . . ?
Au4 Au12 Au8 61.28(3) . . ?
C95 Au12 Au11 118.5(6) . . ?
Au7 Au12 Au11 57.63(3) . . ?
Au13 Au12 Au11 59.12(3) . . ?
Au4 Au12 Au11 107.02(3) . . ?
Au8 Au12 Au11 107.20(3) . . ?
C95 Au12 Au3 118.1(6) . . ?
Au7 Au12 Au3 57.04(3) . . ?
Au13 Au12 Au3 105.75(3) . . ?
Au4 Au12 Au3 59.69(3) . . ?
Au8 Au12 Au3 107.99(3) . . ?
Au11 Au12 Au3 58.70(3) . . ?
Cl2 Au13 Au7 172.0(2) . . ?
Cl2 Au13 Au8 112.5(2) . . ?
Au7 Au13 Au8 59.63(3) . . ?
Cl2 Au13 Au11 126.4(2) . . ?
Au7 Au13 Au11 59.02(3) . . ?
Au8 Au13 Au11 109.99(3) . . ?
Cl2 Au13 Au9 119.7(2) . . ?
Au7 Au13 Au9 58.95(3) . . ?
Au8 Au13 Au9 60.54(3) . . ?
Au11 Au13 Au9 109.06(4) . . ?
Cl2 Au13 Au12 116.4(2) . . ?
Au7 Au13 Au12 59.49(3) . . ?
Au8 Au13 Au12 60.63(3) . . ?
Au11 Au13 Au12 61.34(3) . . ?
Au9 Au13 Au12 109.34(4) . . ?
Cl2 Au13 Au10 128.5(2) . . ?
Au7 Au13 Au10 58.68(3) . . ?
Au8 Au13 Au10 109.44(4) . . ?
Au11 Au13 Au10 60.08(3) . . ?
Au9 Au13 Au10 60.48(3) . . ?
Au12 Au13 Au10 109.55(3) . . ?
C8 N1 C9 111(2) . . ?
C8 N1 C7 122(2) . . ?
C9 N1 C7 126(2) . . ?
C8 N2 C14 106.5(18) . . ?
C8 N2 C15 125.7(19) . . ?
C14 N2 C15 127.5(17) . . ?
C23 N3 C24 108.2(16) . . ?
C23 N3 C22 125.3(17) . . ?
C24 N3 C22 126.2(16) . . ?
C23 N4 C29 112.1(16) . . ?
C23 N4 C30 123.1(17) . . ?
C29 N4 C30 124.5(16) . . ?
C44 N5 C45 108.4(19) . . ?
C44 N5 C43 124(2) . . ?
C45 N5 C43 126.6(18) . . ?
C44 N6 C50 110.8(18) . . ?
C44 N6 C51 123.1(19) . . ?
C50 N6 C51 126.0(18) . . ?
C59 N7 C60 109.3(18) . . ?
C59 N7 C58 123.3(19) . . ?
C60 N7 C58 127.3(17) . . ?
C59 N8 C65 109.5(17) . . ?
C59 N8 C66 127.9(19) . . ?
C65 N8 C66 122.5(18) . . ?
C80 N9 C81 107.7(18) . . ?
C80 N9 C79 126(2) . . ?
C81 N9 C79 126.4(19) . . ?
C80 N10 C86 109.6(18) . . ?
C80 N10 C87 125.8(19) . . ?
C86 N10 C87 124.6(18) . . ?
C96 N11 C95 111.2(17) . . ?
C96 N11 C94 126.3(17) . . ?
C95 N11 C94 122.5(19) . . ?
C95 N12 C101 111.9(17) . . ?
C95 N12 C102 125.6(18) . . ?
C101 N12 C102 122.2(16) . . ?
C117 N13 C116 107.5(19) . . ?
C117 N13 C115 125.1(19) . . ?
C116 N13 C115 127(2) . . ?
C116 N14 C122 109.9(19) . . ?
C116 N14 C123 124.3(19) . . ?
C122 N14 C123 124.7(18) . . ?
C131 N15 C132 108.9(16) . . ?
C131 N15 C130 124.1(17) . . ?
C132 N15 C130 126.8(16) . . ?
C131 N16 C137 109.1(16) . . ?
C131 N16 C138 127.8(18) . . ?
C137 N16 C138 122.9(16) . . ?
C152 N17 C153 109.1(19) . . ?
C152 N17 C151 126(2) . . ?
C153 N17 C151 124.7(18) . . ?
C152 N18 C158 108.6(18) . . ?
C152 N18 C159 127(2) . . ?
C158 N18 C159 123.9(18) . . ?
C167 N19 C168 111.0(18) . . ?
C167 N19 C166 123.9(19) . . ?
C168 N19 C166 124.1(16) . . ?
C173 N20 C167 110.4(17) . . ?
C173 N20 C174 128.0(18) . . ?
C167 N20 C174 121.5(18) . . ?
C2 C1 C6 120.0 . . ?
C2 C1 C7 118.0(19) . . ?
C6 C1 C7 121.8(19) . . ?
C3 C2 C1 120.0 . . ?
C3 C2 H2 120.0 . . ?
C1 C2 H2 120.0 . . ?
C4 C3 C2 120.0 . . ?
C4 C3 H3 120.0 . . ?
C2 C3 H3 120.0 . . ?
C3 C4 C5 120.0 . . ?
C3 C4 H4 120.0 . . ?
C5 C4 H4 120.0 . . ?
C4 C5 C6 120.0 . . ?
C4 C5 H5 120.0 . . ?
C6 C5 H5 120.0 . . ?
C5 C6 C1 120.0 . . ?
C5 C6 H6 120.0 . . ?
C1 C6 H6 120.0 . . ?
C1 C7 N1 115(2) . . ?
C1 C7 H7A 108.4 . . ?
N1 C7 H7A 108.4 . . ?
C1 C7 H7B 108.4 . . ?
N1 C7 H7B 108.4 . . ?
H7A C7 H7B 107.5 . . ?
N1 C8 N2 108.6(19) . . ?
N1 C8 Au2 127.9(18) . . ?
N2 C8 Au2 122.9(18) . . ?
N1 C9 C10 133.9(14) . . ?
N1 C9 C14 106.1(14) . . ?
C10 C9 C14 120.0 . . ?
C11 C10 C9 120.0 . . ?
C11 C10 H10 120.0 . . ?
C9 C10 H10 120.0 . . ?
C10 C11 C12 120.0 . . ?
C10 C11 H11 120.0 . . ?
C12 C11 H11 120.0 . . ?
C13 C12 C11 120.0 . . ?
C13 C12 H12 120.0 . . ?
C11 C12 H12 120.0 . . ?
C12 C13 C14 120.0 . . ?
C12 C13 H13 120.0 . . ?
C14 C13 H13 120.0 . . ?
C13 C14 C9 120.0 . . ?
C13 C14 N2 132.4(13) . . ?
C9 C14 N2 107.6(13) . . ?
N2 C15 C16 112.9(18) . . ?
N2 C15 H15A 109.0 . . ?
C16 C15 H15A 109.0 . . ?
N2 C15 H15B 109.0 . . ?
C16 C15 H15B 109.0 . . ?
H15A C15 H15B 107.8 . . ?
C17 C16 C21 120.0 . . ?
C17 C16 C15 115.8(12) . . ?
C21 C16 C15 123.8(12) . . ?
C16 C17 C18 120.0 . . ?
C16 C17 H17 120.0 . . ?
C18 C17 H17 120.0 . . ?
C19 C18 C17 120.0 . . ?
C19 C18 H18 120.0 . . ?
C17 C18 H18 120.0 . . ?
C20 C19 C18 120.0 . . ?
C20 C19 H19 120.0 . . ?
C18 C19 H19 120.0 . . ?
C21 C20 C19 120.0 . . ?
C21 C20 H20 120.0 . . ?
C19 C20 H20 120.0 . . ?
C20 C21 C16 120.0 . . ?
C20 C21 C22 120.9(11) . . ?
C16 C21 C22 118.4(12) . . ?
N3 C22 C21 116.8(17) . . ?
N3 C22 H22A 108.1 . . ?
C21 C22 H22A 108.1 . . ?
N3 C22 H22B 108.1 . . ?
C21 C22 H22B 108.1 . . ?
H22A C22 H22B 107.3 . . ?
N4 C23 N3 106.6(17) . . ?
N4 C23 Au10 128.1(16) . . ?
N3 C23 Au10 125.0(15) . . ?
C25 C24 C29 120.0 . . ?
C25 C24 N3 133.3(11) . . ?
C29 C24 N3 106.7(11) . . ?
C24 C25 C26 120.0 . . ?
C24 C25 H25 120.0 . . ?
C26 C25 H25 120.0 . . ?
C27 C26 C25 120.0 . . ?
C27 C26 H26 120.0 . . ?
C25 C26 H26 120.0 . . ?
C26 C27 C28 120.0 . . ?
C26 C27 H27 120.0 . . ?
C28 C27 H27 120.0 . . ?
C29 C28 C27 120.0 . . ?
C29 C28 H28 120.0 . . ?
C27 C28 H28 120.0 . . ?
C28 C29 C24 120.0 . . ?
C28 C29 N4 133.7(11) . . ?
C24 C29 N4 106.0(11) . . ?
C31 C30 N4 115.0(17) . . ?
C31 C30 H30A 108.5 . . ?
N4 C30 H30A 108.5 . . ?
C31 C30 H30B 108.5 . . ?
N4 C30 H30B 108.5 . . ?
H30A C30 H30B 107.5 . . ?
C32 C31 C36 120.0 . . ?
C32 C31 C30 121.0(14) . . ?
C36 C31 C30 118.7(14) . . ?
C31 C32 C33 120.0 . . ?
C31 C32 H32 120.0 . . ?
C33 C32 H32 120.0 . . ?
C34 C33 C32 120.0 . . ?
C34 C33 H33 120.0 . . ?
C32 C33 H33 120.0 . . ?
C35 C34 C33 120.0 . . ?
C35 C34 H34 120.0 . . ?
C33 C34 H34 120.0 . . ?
C34 C35 C36 120.0 . . ?
C34 C35 H35 120.0 . . ?
C36 C35 H35 120.0 . . ?
C35 C36 C31 120.0 . . ?
C35 C36 H36 120.0 . . ?
C31 C36 H36 120.0 . . ?
C38 C37 C42 120.0 . . ?
C38 C37 C43 116.4(14) . . ?
C42 C37 C43 123.6(14) . . ?
C39 C38 C37 120.0 . . ?
C39 C38 H38 120.0 . . ?
C37 C38 H38 120.0 . . ?
C38 C39 C40 120.0 . . ?
C38 C39 H39 120.0 . . ?
C40 C39 H39 120.0 . . ?
C39 C40 C41 120.0 . . ?
C39 C40 H40 120.0 . . ?
C41 C40 H40 120.0 . . ?
C42 C41 C40 120.0 . . ?
C42 C41 H41 120.0 . . ?
C40 C41 H41 120.0 . . ?
C41 C42 C37 120.0 . . ?
C41 C42 H42 120.0 . . ?
C37 C42 H42 120.0 . . ?
N5 C43 C37 113.9(18) . . ?
N5 C43 H43A 108.8 . . ?
C37 C43 H43A 108.8 . . ?
N5 C43 H43B 108.8 . . ?
C37 C43 H43B 108.8 . . ?
H43A C43 H43B 107.7 . . ?
N6 C44 N5 108(2) . . ?
N6 C44 Au3 126.8(17) . . ?
N5 C44 Au3 125.3(17) . . ?
N5 C45 C46 132.5(13) . . ?
N5 C45 C50 107.2(13) . . ?
C46 C45 C50 120.0 . . ?
C47 C46 C45 120.0 . . ?
C47 C46 H46 120.0 . . ?
C45 C46 H46 120.0 . . ?
C46 C47 C48 120.0 . . ?
C46 C47 H47 120.0 . . ?
C48 C47 H47 120.0 . . ?
C49 C48 C47 120.0 . . ?
C49 C48 H48 120.0 . . ?
C47 C48 H48 120.0 . . ?
C48 C49 C50 120.0 . . ?
C48 C49 H49 120.0 . . ?
C50 C49 H49 120.0 . . ?
N6 C50 C49 134.3(13) . . ?
N6 C50 C45 105.7(13) . . ?
C49 C50 C45 120.0 . . ?
N6 C51 C52 116.1(16) . . ?
N6 C51 H51A 108.3 . . ?
C52 C51 H51A 108.3 . . ?
N6 C51 H51B 108.3 . . ?
C52 C51 H51B 108.3 . . ?
H51A C51 H51B 107.4 . . ?
C53 C52 C57 120.0 . . ?
C53 C52 C51 115.9(13) . . ?
C57 C52 C51 123.7(13) . . ?
C54 C53 C52 120.0 . . ?
C54 C53 H53 120.0 . . ?
C52 C53 H53 120.0 . . ?
C53 C54 C55 120.0 . . ?
C53 C54 H54 120.0 . . ?
C55 C54 H54 120.0 . . ?
C56 C55 C54 120.0 . . ?
C56 C55 H55 120.0 . . ?
C54 C55 H55 120.0 . . ?
C55 C56 C57 120.0 . . ?
C55 C56 H56 120.0 . . ?
C57 C56 H56 120.0 . . ?
C56 C57 C52 120.0 . . ?
C56 C57 C58 117.9(13) . . ?
C52 C57 C58 121.2(13) . . ?
N7 C58 C57 111.7(18) . . ?
N7 C58 H58A 109.3 . . ?
C57 C58 H58A 109.3 . . ?
N7 C58 H58B 109.3 . . ?
C57 C58 H58B 109.3 . . ?
H58A C58 H58B 107.9 . . ?
N8 C59 N7 107.7(18) . . ?
N8 C59 Au11 124.7(16) . . ?
N7 C59 Au11 126.6(16) . . ?
N7 C60 C61 132.3(13) . . ?
N7 C60 C65 107.7(13) . . ?
C61 C60 C65 120.0 . . ?
C62 C61 C60 120.0 . . ?
C62 C61 H61 120.0 . . ?
C60 C61 H61 120.0 . . ?
C63 C62 C61 120.0 . . ?
C63 C62 H62 120.0 . . ?
C61 C62 H62 120.0 . . ?
C62 C63 C64 120.0 . . ?
C62 C63 H63 120.0 . . ?
C64 C63 H63 120.0 . . ?
C63 C64 C65 120.0 . . ?
C63 C64 H64 120.0 . . ?
C65 C64 H64 120.0 . . ?
C64 C65 C60 120.0 . . ?
C64 C65 N8 134.4(12) . . ?
C60 C65 N8 105.5(12) . . ?
N8 C66 C67 116(2) . . ?
N8 C66 H66A 108.3 . . ?
C67 C66 H66A 108.3 . . ?
N8 C66 H66B 108.3 . . ?
C67 C66 H66B 108.3 . . ?
H66A C66 H66B 107.4 . . ?
C68 C67 C72 120.0 . . ?
C68 C67 C66 119.8(16) . . ?
C72 C67 C66 120.1(16) . . ?
C69 C68 C67 120.0 . . ?
C69 C68 H68 120.0 . . ?
C67 C68 H68 120.0 . . ?
C68 C69 C70 120.0 . . ?
C68 C69 H69 120.0 . . ?
C70 C69 H69 120.0 . . ?
C71 C70 C69 120.0 . . ?
C71 C70 H70 120.0 . . ?
C69 C70 H70 120.0 . . ?
C70 C71 C72 120.0 . . ?
C70 C71 H71 120.0 . . ?
C72 C71 H71 120.0 . . ?
C71 C72 C67 120.0 . . ?
C71 C72 H72 120.0 . . ?
C67 C72 H72 120.0 . . ?
C74 C73 C78 120.0 . . ?
C74 C73 C79 119.6(16) . . ?
C78 C73 C79 120.4(16) . . ?
C75 C74 C73 120.0 . . ?
C75 C74 H74 120.0 . . ?
C73 C74 H74 120.0 . . ?
C76 C75 C74 120.0 . . ?
C76 C75 H75 120.0 . . ?
C74 C75 H75 120.0 . . ?
C75 C76 C77 120.0 . . ?
C75 C76 H76 120.0 . . ?
C77 C76 H76 120.0 . . ?
C78 C77 C76 120.0 . . ?
C78 C77 H77 120.0 . . ?
C76 C77 H77 120.0 . . ?
C77 C78 C73 120.0 . . ?
C77 C78 H78 120.0 . . ?
C73 C78 H78 120.0 . . ?
N9 C79 C73 114(2) . . ?
N9 C79 H79A 108.8 . . ?
C73 C79 H79A 108.8 . . ?
N9 C79 H79B 108.8 . . ?
C73 C79 H79B 108.8 . . ?
H79A C79 H79B 107.7 . . ?
N9 C80 N10 108.8(19) . . ?
N9 C80 Au4 126.1(17) . . ?
N10 C80 Au4 125.1(17) . . ?
N9 C81 C82 131.9(14) . . ?
N9 C81 C86 108.1(14) . . ?
C82 C81 C86 120.0 . . ?
C81 C82 C83 120.0 . . ?
C81 C82 H82 120.0 . . ?
C83 C82 H82 120.0 . . ?
C84 C83 C82 120.0 . . ?
C84 C83 H83 120.0 . . ?
C82 C83 H83 120.0 . . ?
C85 C84 C83 120.0 . . ?
C85 C84 H84 120.0 . . ?
C83 C84 H84 120.0 . . ?
C86 C85 C84 120.0 . . ?
C86 C85 H85 120.0 . . ?
C84 C85 H85 120.0 . . ?
N10 C86 C85 134.2(13) . . ?
N10 C86 C81 105.8(13) . . ?
C85 C86 C81 120.0 . . ?
N10 C87 C88 116.5(18) . . ?
N10 C87 H87A 108.2 . . ?
C88 C87 H87A 108.2 . . ?
N10 C87 H87B 108.2 . . ?
C88 C87 H87B 108.2 . . ?
H87A C87 H87B 107.3 . . ?
C89 C88 C93 120.0 . . ?
C89 C88 C87 115.8(14) . . ?
C93 C88 C87 123.8(13) . . ?
C90 C89 C88 120.0 . . ?
C90 C89 H89 120.0 . . ?
C88 C89 H89 120.0 . . ?
C91 C90 C89 120.0 . . ?
C91 C90 H90 120.0 . . ?
C89 C90 H90 120.0 . . ?
C90 C91 C92 120.0 . . ?
C90 C91 H91 120.0 . . ?
C92 C91 H91 120.0 . . ?
C93 C92 C91 120.0 . . ?
C93 C92 H92 120.0 . . ?
C91 C92 H92 120.0 . . ?
C92 C93 C88 120.0 . . ?
C92 C93 C94 117.6(13) . . ?
C88 C93 C94 122.3(13) . . ?
N11 C94 C93 114.1(18) . . ?
N11 C94 H94A 108.7 . . ?
C93 C94 H94A 108.7 . . ?
N11 C94 H94B 108.7 . . ?
C93 C94 H94B 108.7 . . ?
H94A C94 H94B 107.6 . . ?
N12 C95 N11 103.9(18) . . ?
N12 C95 Au12 126.8(15) . . ?
N11 C95 Au12 127.6(15) . . ?
N11 C96 C97 133.3(12) . . ?
N11 C96 C101 106.7(12) . . ?
C97 C96 C101 120.0 . . ?
C98 C97 C96 120.0 . . ?
C98 C97 H97 120.0 . . ?
C96 C97 H97 120.0 . . ?
C99 C98 C97 120.0 . . ?
C99 C98 H98 120.0 . . ?
C97 C98 H98 120.0 . . ?
C98 C99 C100 120.0 . . ?
C98 C99 H99 120.0 . . ?
C100 C99 H99 120.0 . . ?
C101 C100 C99 120.0 . . ?
C101 C100 H100 120.0 . . ?
C99 C100 H100 120.0 . . ?
C100 C101 C96 120.0 . . ?
C100 C101 N12 133.9(12) . . ?
C96 C101 N12 106.0(12) . . ?
N12 C102 C103 113.6(19) . . ?
N12 C102 H10A 108.8 . . ?
C103 C102 H10A 108.8 . . ?
N12 C102 H10B 108.8 . . ?
C103 C102 H10B 108.8 . . ?
H10A C102 H10B 107.7 . . ?
C104 C103 C108 120.0 . . ?
C104 C103 C102 117.8(15) . . ?
C108 C103 C102 122.2(15) . . ?
C103 C104 C105 120.0 . . ?
C103 C104 H104 120.0 . . ?
C105 C104 H104 120.0 . . ?
C106 C105 C104 120.0 . . ?
C106 C105 H105 120.0 . . ?
C104 C105 H105 120.0 . . ?
C105 C106 C107 120.0 . . ?
C105 C106 H106 120.0 . . ?
C107 C106 H106 120.0 . . ?
C108 C107 C106 120.0 . . ?
C108 C107 H107 120.0 . . ?
C106 C107 H107 120.0 . . ?
C107 C108 C103 120.0 . . ?
C107 C108 H108 120.0 . . ?
C103 C108 H108 120.0 . . ?
C110 C109 C114 120.0 . . ?
C110 C109 C115 121.5(18) . . ?
C114 C109 C115 118.4(18) . . ?
C111 C110 C109 120.0 . . ?
C111 C110 H110 120.0 . . ?
C109 C110 H110 120.0 . . ?
C110 C111 C112 120.0 . . ?
C110 C111 H111 120.0 . . ?
C112 C111 H111 120.0 . . ?
C111 C112 C113 120.0 . . ?
C111 C112 H112 120.0 . . ?
C113 C112 H112 120.0 . . ?
C114 C113 C112 120.0 . . ?
C114 C113 H113 120.0 . . ?
C112 C113 H113 120.0 . . ?
C113 C114 C109 120.0 . . ?
C113 C114 H114 120.0 . . ?
C109 C114 H114 120.0 . . ?
N13 C115 C109 114(2) . . ?
N13 C115 H11A 108.7 . . ?
C109 C115 H11A 108.7 . . ?
N13 C115 H11B 108.7 . . ?
C109 C115 H11B 108.7 . . ?
H11A C115 H11B 107.6 . . ?
N14 C116 N13 109.0(19) . . ?
N14 C116 Au5 128.0(17) . . ?
N13 C116 Au5 122.9(17) . . ?
N13 C117 C118 132.5(14) . . ?
N13 C117 C122 107.4(14) . . ?
C118 C117 C122 120.0 . . ?
C117 C118 C119 120.0 . . ?
C117 C118 H118 120.0 . . ?
C119 C118 H118 120.0 . . ?
C120 C119 C118 120.0 . . ?
C120 C119 H119 120.0 . . ?
C118 C119 H119 120.0 . . ?
C121 C120 C119 120.0 . . ?
C121 C120 H120 120.0 . . ?
C119 C120 H120 120.0 . . ?
C120 C121 C122 120.0 . . ?
C120 C121 H121 120.0 . . ?
C122 C121 H121 120.0 . . ?
N14 C122 C121 134.0(14) . . ?
N14 C122 C117 106.0(14) . . ?
C121 C122 C117 120.0 . . ?
N14 C123 C124 116.9(18) . . ?
N14 C123 H12A 108.1 . . ?
C124 C123 H12A 108.1 . . ?
N14 C123 H12B 108.1 . . ?
C124 C123 H12B 108.1 . . ?
H12A C123 H12B 107.3 . . ?
C125 C124 C129 120.0 . . ?
C125 C124 C123 115.1(12) . . ?
C129 C124 C123 123.7(12) . . ?
C126 C125 C124 120.0 . . ?
C126 C125 H125 120.0 . . ?
C124 C125 H125 120.0 . . ?
C127 C126 C125 120.0 . . ?
C127 C126 H126 120.0 . . ?
C125 C126 H126 120.0 . . ?
C128 C127 C126 120.0 . . ?
C128 C127 H127 120.0 . . ?
C126 C127 H127 120.0 . . ?
C129 C128 C127 120.0 . . ?
C129 C128 H128 120.0 . . ?
C127 C128 H128 120.0 . . ?
C128 C129 C124 120.0 . . ?
C128 C129 C130 120.2(12) . . ?
C124 C129 C130 119.4(12) . . ?
N15 C130 C129 112.6(17) . . ?
N15 C130 H13A 109.1 . . ?
C129 C130 H13A 109.1 . . ?
N15 C130 H13B 109.1 . . ?
C129 C130 H13B 109.1 . . ?
H13A C130 H13B 107.8 . . ?
N16 C131 N15 109.7(18) . . ?
N16 C131 Au8 126.1(15) . . ?
N15 C131 Au8 123.5(14) . . ?
N15 C132 C133 133.7(11) . . ?
N15 C132 C137 106.3(11) . . ?
C133 C132 C137 120.0 . . ?
C134 C133 C132 120.0 . . ?
C134 C133 H133 120.0 . . ?
C132 C133 H133 120.0 . . ?
C135 C134 C133 120.0 . . ?
C135 C134 H134 120.0 . . ?
C133 C134 H134 120.0 . . ?
C134 C135 C136 120.0 . . ?
C134 C135 H135 120.0 . . ?
C136 C135 H135 120.0 . . ?
C135 C136 C137 120.0 . . ?
C135 C136 H136 120.0 . . ?
C137 C136 H136 120.0 . . ?
C136 C137 C132 120.0 . . ?
C136 C137 N16 133.9(11) . . ?
C132 C137 N16 105.9(11) . . ?
N16 C138 C139 111.4(18) . . ?
N16 C138 H13C 109.3 . . ?
C139 C138 H13C 109.3 . . ?
N16 C138 H13D 109.3 . . ?
C139 C138 H13D 109.3 . . ?
H13C C138 H13D 108.0 . . ?
C140 C139 C144 120.0 . . ?
C140 C139 C138 118.6(13) . . ?
C144 C139 C138 121.3(13) . . ?
C139 C140 C141 120.0 . . ?
C139 C140 H140 120.0 . . ?
C141 C140 H140 120.0 . . ?
C142 C141 C140 120.0 . . ?
C142 C141 H141 120.0 . . ?
C140 C141 H141 120.0 . . ?
C141 C142 C143 120.0 . . ?
C141 C142 H142 120.0 . . ?
C143 C142 H142 120.0 . . ?
C142 C143 C144 120.0 . . ?
C142 C143 H143 120.0 . . ?
C144 C143 H143 120.0 . . ?
C143 C144 C139 120.0 . . ?
C143 C144 H144 120.0 . . ?
C139 C144 H144 120.0 . . ?
C146 C145 C150 120.0 . . ?
C146 C145 C151 118.9(15) . . ?
C150 C145 C151 120.9(15) . . ?
C145 C146 C147 120.0 . . ?
C145 C146 H146 120.0 . . ?
C147 C146 H146 120.0 . . ?
C146 C147 C148 120.0 . . ?
C146 C147 H147 120.0 . . ?
C148 C147 H147 120.0 . . ?
C149 C148 C147 120.0 . . ?
C149 C148 H148 120.0 . . ?
C147 C148 H148 120.0 . . ?
C148 C149 C150 120.0 . . ?
C148 C149 H149 120.0 . . ?
C150 C149 H149 120.0 . . ?
C149 C150 C145 120.0 . . ?
C149 C150 H150 120.0 . . ?
C145 C150 H150 120.0 . . ?
N17 C151 C145 117(2) . . ?
N17 C151 H15C 108.0 . . ?
C145 C151 H15C 108.0 . . ?
N17 C151 H15D 108.0 . . ?
C145 C151 H15D 108.0 . . ?
H15C C151 H15D 107.2 . . ?
N17 C152 N18 110(2) . . ?
N17 C152 Au6 126.9(17) . . ?
N18 C152 Au6 123.0(17) . . ?
C154 C153 C158 120.0 . . ?
C154 C153 N17 133.1(13) . . ?
C158 C153 N17 106.9(13) . . ?
C153 C154 C155 120.0 . . ?
C153 C154 H154 120.0 . . ?
C155 C154 H154 120.0 . . ?
C154 C155 C156 120.0 . . ?
C154 C155 H155 120.0 . . ?
C156 C155 H155 120.0 . . ?
C157 C156 C155 120.0 . . ?
C157 C156 H156 120.0 . . ?
C155 C156 H156 120.0 . . ?
C158 C157 C156 120.0 . . ?
C158 C157 H157 120.0 . . ?
C156 C157 H157 120.0 . . ?
C157 C158 C153 120.0 . . ?
C157 C158 N18 134.5(13) . . ?
C153 C158 N18 105.3(13) . . ?
N18 C159 C160 118(2) . . ?
N18 C159 H15E 107.8 . . ?
C160 C159 H15E 107.8 . . ?
N18 C159 H15F 107.8 . . ?
C160 C159 H15F 107.8 . . ?
H15E C159 H15F 107.2 . . ?
C161 C160 C165 120.0 . . ?
C161 C160 C159 114.9(12) . . ?
C165 C160 C159 124.4(12) . . ?
C160 C161 C162 120.0 . . ?
C160 C161 H161 120.0 . . ?
C162 C161 H161 120.0 . . ?
C161 C162 C163 120.0 . . ?
C161 C162 H162 120.0 . . ?
C163 C162 H162 120.0 . . ?
C164 C163 C162 120.0 . . ?
C164 C163 H163 120.0 . . ?
C162 C163 H163 120.0 . . ?
C165 C164 C163 120.0 . . ?
C165 C164 H164 120.0 . . ?
C163 C164 H164 120.0 . . ?
C164 C165 C160 120.0 . . ?
C164 C165 C166 119.9(12) . . ?
C160 C165 C166 120.0(12) . . ?
N19 C166 C165 112.2(17) . . ?
N19 C166 H16A 109.2 . . ?
C165 C166 H16A 109.2 . . ?
N19 C166 H16B 109.2 . . ?
C165 C166 H16B 109.2 . . ?
H16A C166 H16B 107.9 . . ?
N19 C167 N20 105.8(19) . . ?
N19 C167 Au9 126.0(17) . . ?
N20 C167 Au9 127.0(16) . . ?
N19 C168 C169 132.9(12) . . ?
N19 C168 C173 107.0(12) . . ?
C169 C168 C173 120.0 . . ?
C170 C169 C168 120.0 . . ?
C170 C169 H169 120.0 . . ?
C168 C169 H169 120.0 . . ?
C169 C170 C171 120.0 . . ?
C169 C170 H170 120.0 . . ?
C171 C170 H170 120.0 . . ?
C172 C171 C170 120.0 . . ?
C172 C171 H171 120.0 . . ?
C170 C171 H171 120.0 . . ?
C171 C172 C173 120.0 . . ?
C171 C172 H172 120.0 . . ?
C173 C172 H172 120.0 . . ?
N20 C173 C172 134.4(12) . . ?
N20 C173 C168 105.6(12) . . ?
C172 C173 C168 120.0 . . ?
N20 C174 C175 112.6(18) . . ?
N20 C174 H17A 109.1 . . ?
C175 C174 H17A 109.1 . . ?
N20 C174 H17B 109.1 . . ?
C175 C174 H17B 109.1 . . ?
H17A C174 H17B 107.8 . . ?
C176 C175 C180 120.0 . . ?
C176 C175 C174 121.1(13) . . ?
C180 C175 C174 118.8(13) . . ?
C175 C176 C177 120.0 . . ?
C175 C176 H176 120.0 . . ?
C177 C176 H176 120.0 . . ?
C178 C177 C176 120.0 . . ?
C178 C177 H177 120.0 . . ?
C176 C177 H177 120.0 . . ?
C177 C178 C179 120.0 . . ?
C177 C178 H178 120.0 . . ?
C179 C178 H178 120.0 . . ?
C180 C179 C178 120.0 . . ?
C180 C179 H179 120.0 . . ?
C178 C179 H179 120.0 . . ?
C179 C180 C175 120.0 . . ?
C179 C180 H180 120.0 . . ?
C175 C180 H180 120.0 . . ?

loop_
_geom_bond_atom_site_label_1
_geom_bond_atom_site_label_2
_geom_bond_distance
_geom_bond_site_symmetry_2
_geom_bond_publ_flag
Au1 Cl1 2.363(6) . ?
Au1 Au7 2.7465(12) . ?
Au1 Au2 2.8605(12) . ?
Au1 Au6 2.8827(13) . ?
Au1 Au3 2.8840(13) . ?
Au1 Au4 2.8876(12) . ?
Au1 Au5 2.8943(12) . ?
Au2 C8 2.06(2) . ?
Au2 Au7 2.7765(12) . ?
Au2 Au6 2.8908(12) . ?
Au2 Au3 2.9064(12) . ?
Au2 Au10 2.9080(12) . ?
Au2 Au11 3.0065(13) . ?
Au3 C44 2.07(2) . ?
Au3 Au7 2.7565(12) . ?
Au3 Au11 2.8965(12) . ?
Au3 Au4 2.9210(11) . ?
Au3 Au12 2.9747(12) . ?
Au4 C80 2.05(2) . ?
Au4 Au7 2.7577(12) . ?
Au4 Au5 2.8885(12) . ?
Au4 Au12 2.8928(12) . ?
Au4 Au8 2.9530(12) . ?
Au5 C116 2.08(2) . ?
Au5 Au7 2.7757(12) . ?
Au5 Au6 2.8942(12) . ?
Au5 Au8 2.9185(12) . ?
Au5 Au9 2.9538(12) . ?
Au6 C152 2.06(2) . ?
Au6 Au7 2.7777(12) . ?
Au6 Au9 2.9132(12) . ?
Au6 Au10 2.9734(12) . ?
Au7 Au13 2.7310(12) . ?
Au7 Au11 2.7616(12) . ?
Au7 Au9 2.7619(12) . ?
Au7 Au10 2.7682(12) . ?
Au7 Au8 2.7845(11) . ?
Au7 Au12 2.7883(12) . ?
Au8 C131 2.09(2) . ?
Au8 Au13 2.8645(11) . ?
Au8 Au9 2.8939(11) . ?
Au8 Au12 2.9011(12) . ?
Au9 C167 2.04(2) . ?
Au9 Au13 2.8765(12) . ?
Au9 Au10 2.9142(11) . ?
Au10 C23 2.03(2) . ?
Au10 Au11 2.8935(12) . ?
Au10 Au13 2.9096(12) . ?
Au11 C59 2.05(2) . ?
Au11 Au13 2.8703(12) . ?
Au11 Au12 2.9348(12) . ?
Au12 C95 2.01(2) . ?
Au12 Au13 2.8827(12) . ?
Au13 Cl2 2.300(6) . ?
N1 C8 1.32(3) . ?
N1 C9 1.37(2) . ?
N1 C7 1.51(3) . ?
N2 C8 1.38(3) . ?
N2 C14 1.40(2) . ?
N2 C15 1.45(3) . ?
N3 C23 1.40(3) . ?
N3 C24 1.418(19) . ?
N3 C22 1.47(3) . ?
N4 C23 1.33(3) . ?
N4 C29 1.397(18) . ?
N4 C30 1.49(3) . ?
N5 C44 1.35(3) . ?
N5 C45 1.38(2) . ?
N5 C43 1.48(3) . ?
N6 C44 1.33(3) . ?
N6 C50 1.37(2) . ?
N6 C51 1.47(3) . ?
N7 C59 1.35(3) . ?
N7 C60 1.37(2) . ?
N7 C58 1.48(3) . ?
N8 C59 1.35(3) . ?
N8 C65 1.40(2) . ?
N8 C66 1.40(3) . ?
N9 C80 1.35(3) . ?
N9 C81 1.38(2) . ?
N9 C79 1.43(3) . ?
N10 C80 1.35(3) . ?
N10 C86 1.37(2) . ?
N10 C87 1.44(3) . ?
N11 C96 1.39(2) . ?
N11 C95 1.39(3) . ?
N11 C94 1.44(3) . ?
N12 C95 1.37(3) . ?
N12 C101 1.40(2) . ?
N12 C102 1.45(3) . ?
N13 C117 1.37(2) . ?
N13 C116 1.38(3) . ?
N13 C115 1.43(3) . ?
N14 C116 1.30(3) . ?
N14 C122 1.38(2) . ?
N14 C123 1.46(3) . ?
N15 C131 1.35(3) . ?
N15 C132 1.374(19) . ?
N15 C130 1.47(3) . ?
N16 C131 1.30(3) . ?
N16 C137 1.40(2) . ?
N16 C138 1.48(3) . ?
N17 C152 1.33(3) . ?
N17 C153 1.39(2) . ?
N17 C151 1.46(3) . ?
N18 C152 1.33(3) . ?
N18 C158 1.42(2) . ?
N18 C159 1.47(3) . ?
N19 C167 1.33(3) . ?
N19 C168 1.36(2) . ?
N19 C166 1.49(3) . ?
N20 C173 1.36(2) . ?
N20 C167 1.38(3) . ?
N20 C174 1.47(3) . ?
C1 C2 1.3900 . ?
C1 C6 1.3900 . ?
C1 C7 1.46(3) . ?
C2 C3 1.3900 . ?
C2 H2 0.9500 . ?
C3 C4 1.3900 . ?
C3 H3 0.9500 . ?
C4 C5 1.3900 . ?
C4 H4 0.9500 . ?
C5 C6 1.3900 . ?
C5 H5 0.9500 . ?
C6 H6 0.9500 . ?
C7 H7A 0.9900 . ?
C7 H7B 0.9900 . ?
C9 C10 1.3900 . ?
C9 C14 1.3900 . ?
C10 C11 1.3900 . ?
C10 H10 0.9500 . ?
C11 C12 1.3900 . ?
C11 H11 0.9500 . ?
C12 C13 1.3900 . ?
C12 H12 0.9500 . ?
C13 C14 1.3900 . ?
C13 H13 0.9500 . ?
C15 C16 1.52(2) . ?
C15 H15A 0.9900 . ?
C15 H15B 0.9900 . ?
C16 C17 1.3900 . ?
C16 C21 1.3900 . ?
C17 C18 1.3900 . ?
C17 H17 0.9500 . ?
C18 C19 1.3900 . ?
C18 H18 0.9500 . ?
C19 C20 1.3900 . ?
C19 H19 0.9500 . ?
C20 C21 1.3900 . ?
C20 H20 0.9500 . ?
C21 C22 1.53(2) . ?
C22 H22A 0.9900 . ?
C22 H22B 0.9900 . ?
C24 C25 1.3900 . ?
C24 C29 1.3900 . ?
C25 C26 1.3900 . ?
C25 H25 0.9500 . ?
C26 C27 1.3900 . ?
C26 H26 0.9500 . ?
C27 C28 1.3900 . ?
C27 H27 0.9500 . ?
C28 C29 1.3900 . ?
C28 H28 0.9500 . ?
C30 C31 1.47(3) . ?
C30 H30A 0.9900 . ?
C30 H30B 0.9900 . ?
C31 C32 1.3900 . ?
C31 C36 1.3900 . ?
C32 C33 1.3900 . ?
C32 H32 0.9500 . ?
C33 C34 1.3900 . ?
C33 H33 0.9500 . ?
C34 C35 1.3900 . ?
C34 H34 0.9500 . ?
C35 C36 1.3900 . ?
C35 H35 0.9500 . ?
C36 H36 0.9500 . ?
C37 C38 1.3900 . ?
C37 C42 1.3900 . ?
C37 C43 1.48(3) . ?
C38 C39 1.3900 . ?
C38 H38 0.9500 . ?
C39 C40 1.3900 . ?
C39 H39 0.9500 . ?
C40 C41 1.3900 . ?
C40 H40 0.9500 . ?
C41 C42 1.3900 . ?
C41 H41 0.9500 . ?
C42 H42 0.9500 . ?
C43 H43A 0.9900 . ?
C43 H43B 0.9900 . ?
C45 C46 1.3900 . ?
C45 C50 1.3900 . ?
C46 C47 1.3900 . ?
C46 H46 0.9500 . ?
C47 C48 1.3900 . ?
C47 H47 0.9500 . ?
C48 C49 1.3900 . ?
C48 H48 0.9500 . ?
C49 C50 1.3900 . ?
C49 H49 0.9500 . ?
C51 C52 1.54(3) . ?
C51 H51A 0.9900 . ?
C51 H51B 0.9900 . ?
C52 C53 1.3900 . ?
C52 C57 1.3900 . ?
C53 C54 1.3900 . ?
C53 H53 0.9500 . ?
C54 C55 1.3900 . ?
C54 H54 0.9500 . ?
C55 C56 1.3900 . ?
C55 H55 0.9500 . ?
C56 C57 1.3900 . ?
C56 H56 0.9500 . ?
C57 C58 1.59(3) . ?
C58 H58A 0.9900 . ?
C58 H58B 0.9900 . ?
C60 C61 1.3900 . ?
C60 C65 1.3900 . ?
C61 C62 1.3900 . ?
C61 H61 0.9500 . ?
C62 C63 1.3900 . ?
C62 H62 0.9500 . ?
C63 C64 1.3900 . ?
C63 H63 0.9500 . ?
C64 C65 1.3900 . ?
C64 H64 0.9500 . ?
C66 C67 1.47(3) . ?
C66 H66A 0.9900 . ?
C66 H66B 0.9900 . ?
C67 C68 1.3900 . ?
C67 C72 1.3900 . ?
C68 C69 1.3900 . ?
C68 H68 0.9500 . ?
C69 C70 1.3900 . ?
C69 H69 0.9500 . ?
C70 C71 1.3900 . ?
C70 H70 0.9500 . ?
C71 C72 1.3900 . ?
C71 H71 0.9500 . ?
C72 H72 0.9500 . ?
C73 C74 1.3900 . ?
C73 C78 1.3900 . ?
C73 C79 1.52(3) . ?
C74 C75 1.3900 . ?
C74 H74 0.9500 . ?
C75 C76 1.3900 . ?
C75 H75 0.9500 . ?
C76 C77 1.3900 . ?
C76 H76 0.9500 . ?
C77 C78 1.3900 . ?
C77 H77 0.9500 . ?
C78 H78 0.9500 . ?
C79 H79A 0.9900 . ?
C79 H79B 0.9900 . ?
C81 C82 1.3900 . ?
C81 C86 1.3900 . ?
C82 C83 1.3900 . ?
C82 H82 0.9500 . ?
C83 C84 1.3900 . ?
C83 H83 0.9500 . ?
C84 C85 1.3900 . ?
C84 H84 0.9500 . ?
C85 C86 1.3900 . ?
C85 H85 0.9500 . ?
C87 C88 1.50(3) . ?
C87 H87A 0.9900 . ?
C87 H87B 0.9900 . ?
C88 C89 1.3900 . ?
C88 C93 1.3900 . ?
C89 C90 1.3900 . ?
C89 H89 0.9500 . ?
C90 C91 1.3900 . ?
C90 H90 0.9500 . ?
C91 C92 1.3900 . ?
C91 H91 0.9500 . ?
C92 C93 1.3900 . ?
C92 H92 0.9500 . ?
C93 C94 1.58(2) . ?
C94 H94A 0.9900 . ?
C94 H94B 0.9900 . ?
C96 C97 1.3900 . ?
C96 C101 1.3900 . ?
C97 C98 1.3900 . ?
C97 H97 0.9500 . ?
C98 C99 1.3900 . ?
C98 H98 0.9500 . ?
C99 C100 1.3900 . ?
C99 H99 0.9500 . ?
C100 C101 1.3900 . ?
C100 H100 0.9500 . ?
C102 C103 1.46(3) . ?
C102 H10A 0.9900 . ?
C102 H10B 0.9900 . ?
C103 C104 1.3900 . ?
C103 C108 1.3900 . ?
C104 C105 1.3900 . ?
C104 H104 0.9500 . ?
C105 C106 1.3900 . ?
C105 H105 0.9500 . ?
C106 C107 1.3900 . ?
C106 H106 0.9500 . ?
C107 C108 1.3900 . ?
C107 H107 0.9500 . ?
C108 H108 0.9500 . ?
C109 C110 1.3900 . ?
C109 C114 1.3900 . ?
C109 C115 1.51(3) . ?
C110 C111 1.3900 . ?
C110 H110 0.9500 . ?
C111 C112 1.3900 . ?
C111 H111 0.9500 . ?
C112 C113 1.3900 . ?
C112 H112 0.9500 . ?
C113 C114 1.3900 . ?
C113 H113 0.9500 . ?
C114 H114 0.9500 . ?
C115 H11A 0.9900 . ?
C115 H11B 0.9900 . ?
C117 C118 1.3900 . ?
C117 C122 1.3900 . ?
C118 C119 1.3900 . ?
C118 H118 0.9500 . ?
C119 C120 1.3900 . ?
C119 H119 0.9500 . ?
C120 C121 1.3900 . ?
C120 H120 0.9500 . ?
C121 C122 1.3900 . ?
C121 H121 0.9500 . ?
C123 C124 1.53(3) . ?
C123 H12A 0.9900 . ?
C123 H12B 0.9900 . ?
C124 C125 1.3900 . ?
C124 C129 1.3900 . ?
C125 C126 1.3900 . ?
C125 H125 0.9500 . ?
C126 C127 1.3900 . ?
C126 H126 0.9500 . ?
C127 C128 1.3900 . ?
C127 H127 0.9500 . ?
C128 C129 1.3900 . ?
C128 H128 0.9500 . ?
C129 C130 1.57(2) . ?
C130 H13A 0.9900 . ?
C130 H13B 0.9900 . ?
C132 C133 1.3900 . ?
C132 C137 1.3900 . ?
C133 C134 1.3900 . ?
C133 H133 0.9500 . ?
C134 C135 1.3900 . ?
C134 H134 0.9500 . ?
C135 C136 1.3900 . ?
C135 H135 0.9500 . ?
C136 C137 1.3900 . ?
C136 H136 0.9500 . ?
C138 C139 1.50(3) . ?
C138 H13C 0.9900 . ?
C138 H13D 0.9900 . ?
C139 C140 1.3900 . ?
C139 C144 1.3900 . ?
C140 C141 1.3900 . ?
C140 H140 0.9500 . ?
C141 C142 1.3900 . ?
C141 H141 0.9500 . ?
C142 C143 1.3900 . ?
C142 H142 0.9500 . ?
C143 C144 1.3900 . ?
C143 H143 0.9500 . ?
C144 H144 0.9500 . ?
C145 C146 1.3900 . ?
C145 C150 1.3900 . ?
C145 C151 1.48(3) . ?
C146 C147 1.3900 . ?
C146 H146 0.9500 . ?
C147 C148 1.3900 . ?
C147 H147 0.9500 . ?
C148 C149 1.3900 . ?
C148 H148 0.9500 . ?
C149 C150 1.3900 . ?
C149 H149 0.9500 . ?
C150 H150 0.9500 . ?
C151 H15C 0.9900 . ?
C151 H15D 0.9900 . ?
C153 C154 1.3900 . ?
C153 C158 1.3900 . ?
C154 C155 1.3900 . ?
C154 H154 0.9500 . ?
C155 C156 1.3900 . ?
C155 H155 0.9500 . ?
C156 C157 1.3900 . ?
C156 H156 0.9500 . ?
C157 C158 1.3900 . ?
C157 H157 0.9500 . ?
C159 C160 1.54(3) . ?
C159 H15E 0.9900 . ?
C159 H15F 0.9900 . ?
C160 C161 1.3900 . ?
C160 C165 1.3900 . ?
C161 C162 1.3900 . ?
C161 H161 0.9500 . ?
C162 C163 1.3900 . ?
C162 H162 0.9500 . ?
C163 C164 1.3900 . ?
C163 H163 0.9500 . ?
C164 C165 1.3900 . ?
C164 H164 0.9500 . ?
C165 C166 1.53(2) . ?
C166 H16A 0.9900 . ?
C166 H16B 0.9900 . ?
C168 C169 1.3900 . ?
C168 C173 1.3900 . ?
C169 C170 1.3900 . ?
C169 H169 0.9500 . ?
C170 C171 1.3900 . ?
C170 H170 0.9500 . ?
C171 C172 1.3900 . ?
C171 H171 0.9500 . ?
C172 C173 1.3900 . ?
C172 H172 0.9500 . ?
C174 C175 1.53(3) . ?
C174 H17A 0.9900 . ?
C174 H17B 0.9900 . ?
C175 C176 1.3900 . ?
C175 C180 1.3900 . ?
C176 C177 1.3900 . ?
C176 H176 0.9500 . ?
C177 C178 1.3900 . ?
C177 H177 0.9500 . ?
C178 C179 1.3900 . ?
C178 H178 0.9500 . ?
C179 C180 1.3900 . ?
C179 H179 0.9500 . ?
C180 H180 0.9500 . ?

loop_
_geom_torsion_atom_site_label_1
_geom_torsion_atom_site_label_2
_geom_torsion_atom_site_label_3
_geom_torsion_atom_site_label_4
_geom_torsion
_geom_torsion_site_symmetry_1
_geom_torsion_site_symmetry_2
_geom_torsion_site_symmetry_3
_geom_torsion_site_symmetry_4
_geom_torsion_publ_flag
C6 C1 C2 C3 0.0 . . . . ?
C7 C1 C2 C3 175(2) . . . . ?
C1 C2 C3 C4 0.0 . . . . ?
C2 C3 C4 C5 0.0 . . . . ?
C3 C4 C5 C6 0.0 . . . . ?
C4 C5 C6 C1 0.0 . . . . ?
C2 C1 C6 C5 0.0 . . . . ?
C7 C1 C6 C5 -175(2) . . . . ?
C2 C1 C7 N1 146.9(19) . . . . ?
C6 C1 C7 N1 -38(3) . . . . ?
C8 N1 C7 C1 139(2) . . . . ?
C9 N1 C7 C1 -52(4) . . . . ?
C9 N1 C8 N2 2(3) . . . . ?
C7 N1 C8 N2 172(2) . . . . ?
C9 N1 C8 Au2 173.2(16) . . . . ?
C7 N1 C8 Au2 -17(4) . . . . ?
C14 N2 C8 N1 -3(2) . . . . ?
C15 N2 C8 N1 -177(2) . . . . ?
C14 N2 C8 Au2 -174.8(14) . . . . ?
C15 N2 C8 Au2 11(3) . . . . ?
C8 N1 C9 C10 176.9(16) . . . . ?
C7 N1 C9 C10 7(3) . . . . ?
C8 N1 C9 C14 0(2) . . . . ?
C7 N1 C9 C14 -170(2) . . . . ?
N1 C9 C10 C11 -177(2) . . . . ?
C14 C9 C10 C11 0.0 . . . . ?
C9 C10 C11 C12 0.0 . . . . ?
C10 C11 C12 C13 0.0 . . . . ?
C11 C12 C13 C14 0.0 . . . . ?
C12 C13 C14 C9 0.0 . . . . ?
C12 C13 C14 N2 179.2(18) . . . . ?
N1 C9 C14 C13 177.7(16) . . . . ?
C10 C9 C14 C13 0.0 . . . . ?
N1 C9 C14 N2 -1.7(16) . . . . ?
C10 C9 C14 N2 -179.4(14) . . . . ?
C8 N2 C14 C13 -176.3(15) . . . . ?
C15 N2 C14 C13 -3(3) . . . . ?
C8 N2 C14 C9 3.0(18) . . . . ?
C15 N2 C14 C9 176.7(18) . . . . ?
C8 N2 C15 C16 -131(2) . . . . ?
C14 N2 C15 C16 57(3) . . . . ?
N2 C15 C16 C17 -124.6(16) . . . . ?
N2 C15 C16 C21 63(2) . . . . ?
C21 C16 C17 C18 0.0 . . . . ?
C15 C16 C17 C18 -172.9(17) . . . . ?
C16 C17 C18 C19 0.0 . . . . ?
C17 C18 C19 C20 0.0 . . . . ?
C18 C19 C20 C21 0.0 . . . . ?
C19 C20 C21 C16 0.0 . . . . ?
C19 C20 C21 C22 -170.7(17) . . . . ?
C17 C16 C21 C20 0.0 . . . . ?
C15 C16 C21 C20 172.3(18) . . . . ?
C17 C16 C21 C22 170.9(16) . . . . ?
C15 C16 C21 C22 -17(2) . . . . ?
C23 N3 C22 C21 -113(2) . . . . ?
C24 N3 C22 C21 73(3) . . . . ?
C20 C21 C22 N3 -35(2) . . . . ?
C16 C21 C22 N3 154.0(15) . . . . ?
C29 N4 C23 N3 1(2) . . . . ?
C30 N4 C23 N3 174.9(18) . . . . ?
C29 N4 C23 Au10 -172.5(14) . . . . ?
C30 N4 C23 Au10 1(3) . . . . ?
C24 N3 C23 N4 -5(2) . . . . ?
C22 N3 C23 N4 -179(2) . . . . ?
C24 N3 C23 Au10 169.3(14) . . . . ?
C22 N3 C23 Au10 -5(3) . . . . ?
C23 N3 C24 C25 -174.2(14) . . . . ?
C22 N3 C24 C25 0(3) . . . . ?
C23 N3 C24 C29 6.2(19) . . . . ?
C22 N3 C24 C29 -179.3(18) . . . . ?
C29 C24 C25 C26 0.0 . . . . ?
N3 C24 C25 C26 -179.6(19) . . . . ?
C24 C25 C26 C27 0.0 . . . . ?
C25 C26 C27 C28 0.0 . . . . ?
C26 C27 C28 C29 0.0 . . . . ?
C27 C28 C29 C24 0.0 . . . . ?
C27 C28 C29 N4 -173.3(18) . . . . ?
C25 C24 C29 C28 0.0 . . . . ?
N3 C24 C29 C28 179.7(14) . . . . ?
C25 C24 C29 N4 174.9(14) . . . . ?
N3 C24 C29 N4 -5.4(14) . . . . ?
C23 N4 C29 C28 176.7(15) . . . . ?
C30 N4 C29 C28 3(3) . . . . ?
C23 N4 C29 C24 2.7(18) . . . . ?
C30 N4 C29 C24 -170.9(16) . . . . ?
C23 N4 C30 C31 124(2) . . . . ?
C29 N4 C30 C31 -63(3) . . . . ?
N4 C30 C31 C32 116.4(17) . . . . ?
N4 C30 C31 C36 -70(2) . . . . ?
C36 C31 C32 C33 0.0 . . . . ?
C30 C31 C32 C33 173.8(17) . . . . ?
C31 C32 C33 C34 0.0 . . . . ?
C32 C33 C34 C35 0.0 . . . . ?
C33 C34 C35 C36 0.0 . . . . ?
C34 C35 C36 C31 0.0 . . . . ?
C32 C31 C36 C35 0.0 . . . . ?
C30 C31 C36 C35 -173.9(17) . . . . ?
C42 C37 C38 C39 0.0 . . . . ?
C43 C37 C38 C39 177.1(18) . . . . ?
C37 C38 C39 C40 0.0 . . . . ?
C38 C39 C40 C41 0.0 . . . . ?
C39 C40 C41 C42 0.0 . . . . ?
C40 C41 C42 C37 0.0 . . . . ?
C38 C37 C42 C41 0.0 . . . . ?
C43 C37 C42 C41 -176.9(19) . . . . ?
C44 N5 C43 C37 121(2) . . . . ?
C45 N5 C43 C37 -68(3) . . . . ?
C38 C37 C43 N5 163.7(14) . . . . ?
C42 C37 C43 N5 -19(3) . . . . ?
C50 N6 C44 N5 -1(2) . . . . ?
C51 N6 C44 N5 -177.7(18) . . . . ?
C50 N6 C44 Au3 -178.9(14) . . . . ?
C51 N6 C44 Au3 4(3) . . . . ?
C45 N5 C44 N6 -2(2) . . . . ?
C43 N5 C44 N6 170.4(19) . . . . ?
C45 N5 C44 Au3 176.5(13) . . . . ?
C43 N5 C44 Au3 -11(3) . . . . ?
C44 N5 C45 C46 177.1(14) . . . . ?
C43 N5 C45 C46 5(3) . . . . ?
C44 N5 C45 C50 3.3(18) . . . . ?
C43 N5 C45 C50 -168.4(18) . . . . ?
N5 C45 C46 C47 -173.1(18) . . . . ?
C50 C45 C46 C47 0.0 . . . . ?
C45 C46 C47 C48 0.0 . . . . ?
C46 C47 C48 C49 0.0 . . . . ?
C47 C48 C49 C50 0.0 . . . . ?
C44 N6 C50 C49 -175.2(14) . . . . ?
C51 N6 C50 C49 1(3) . . . . ?
C44 N6 C50 C45 2.9(19) . . . . ?
C51 N6 C50 C45 179.6(17) . . . . ?
C48 C49 C50 N6 177.9(19) . . . . ?
C48 C49 C50 C45 0.0 . . . . ?
N5 C45 C50 N6 -3.8(14) . . . . ?
C46 C45 C50 N6 -178.4(14) . . . . ?
N5 C45 C50 C49 174.7(14) . . . . ?
C46 C45 C50 C49 0.0 . . . . ?
C44 N6 C51 C52 -126(2) . . . . ?
C50 N6 C51 C52 58(3) . . . . ?
N6 C51 C52 C53 -121.0(16) . . . . ?
N6 C51 C52 C57 67(2) . . . . ?
C57 C52 C53 C54 0.0 . . . . ?
C51 C52 C53 C54 -172.7(15) . . . . ?
C52 C53 C54 C55 0.0 . . . . ?
C53 C54 C55 C56 0.0 . . . . ?
C54 C55 C56 C57 0.0 . . . . ?
C55 C56 C57 C52 0.0 . . . . ?
C55 C56 C57 C58 -169.1(15) . . . . ?
C53 C52 C57 C56 0.0 . . . . ?
C51 C52 C57 C56 172.1(16) . . . . ?
C53 C52 C57 C58 168.7(16) . . . . ?
C51 C52 C57 C58 -19.2(19) . . . . ?
C59 N7 C58 C57 -103(2) . . . . ?
C60 N7 C58 C57 82(3) . . . . ?
C56 C57 C58 N7 -42(2) . . . . ?
C52 C57 C58 N7 149.1(14) . . . . ?
C65 N8 C59 N7 1(2) . . . . ?
C66 N8 C59 N7 176(2) . . . . ?
C65 N8 C59 Au11 -168.7(14) . . . . ?
C66 N8 C59 Au11 7(3) . . . . ?
C60 N7 C59 N8 -4(3) . . . . ?
C58 N7 C59 N8 180(2) . . . . ?
C60 N7 C59 Au11 164.9(15) . . . . ?
C58 N7 C59 Au11 -11(3) . . . . ?
C59 N7 C60 C61 -176.5(16) . . . . ?
C58 N7 C60 C61 -1(3) . . . . ?
C59 N7 C60 C65 6(2) . . . . ?
C58 N7 C60 C65 -178(2) . . . . ?
N7 C60 C61 C62 -177(2) . . . . ?
C65 C60 C61 C62 0.0 . . . . ?
C60 C61 C62 C63 0.0 . . . . ?
C61 C62 C63 C64 0.0 . . . . ?
C62 C63 C64 C65 0.0 . . . . ?
C63 C64 C65 C60 0.0 . . . . ?
C63 C64 C65 N8 -176(2) . . . . ?
N7 C60 C65 C64 177.8(17) . . . . ?
C61 C60 C65 C64 0.0 . . . . ?
N7 C60 C65 N8 -5.5(17) . . . . ?
C61 C60 C65 N8 176.7(16) . . . . ?
C59 N8 C65 C64 179.1(16) . . . . ?
C66 N8 C65 C64 3(3) . . . . ?
C59 N8 C65 C60 3(2) . . . . ?
C66 N8 C65 C60 -173.0(19) . . . . ?
C59 N8 C66 C67 118(3) . . . . ?
C65 N8 C66 C67 -67(3) . . . . ?
N8 C66 C67 C68 -55(3) . . . . ?
N8 C66 C67 C72 128.9(19) . . . . ?
C72 C67 C68 C69 0.0 . . . . ?
C66 C67 C68 C69 -176(2) . . . . ?
C67 C68 C69 C70 0.0 . . . . ?
C68 C69 C70 C71 0.0 . . . . ?
C69 C70 C71 C72 0.0 . . . . ?
C70 C71 C72 C67 0.0 . . . . ?
C68 C67 C72 C71 0.0 . . . . ?
C66 C67 C72 C71 176(2) . . . . ?
C78 C73 C74 C75 0.0 . . . . ?
C79 C73 C74 C75 177.8(19) . . . . ?
C73 C74 C75 C76 0.0 . . . . ?
C74 C75 C76 C77 0.0 . . . . ?
C75 C76 C77 C78 0.0 . . . . ?
C76 C77 C78 C73 0.0 . . . . ?
C74 C73 C78 C77 0.0 . . . . ?
C79 C73 C78 C77 -177.8(19) . . . . ?
C80 N9 C79 C73 108(3) . . . . ?
C81 N9 C79 C73 -75(3) . . . . ?
C74 C73 C79 N9 158.6(16) . . . . ?
C78 C73 C79 N9 -24(3) . . . . ?
C81 N9 C80 N10 -2(3) . . . . ?
C79 N9 C80 N10 176(2) . . . . ?
C81 N9 C80 Au4 179.4(16) . . . . ?
C79 N9 C80 Au4 -3(4) . . . . ?
C86 N10 C80 N9 2(3) . . . . ?
C87 N10 C80 N9 -175(2) . . . . ?
C86 N10 C80 Au4 -179.8(15) . . . . ?
C87 N10 C80 Au4 3(3) . . . . ?
C80 N9 C81 C82 179.4(16) . . . . ?
C79 N9 C81 C82 2(4) . . . . ?
C80 N9 C81 C86 2(2) . . . . ?
C79 N9 C81 C86 -176(2) . . . . ?
N9 C81 C82 C83 -178(2) . . . . ?
C86 C81 C82 C83 0.0 . . . . ?
C81 C82 C83 C84 0.0 . . . . ?
C82 C83 C84 C85 0.0 . . . . ?
C83 C84 C85 C86 0.0 . . . . ?
C80 N10 C86 C85 -179.0(17) . . . . ?
C87 N10 C86 C85 -2(3) . . . . ?
C80 N10 C86 C81 0(2) . . . . ?
C87 N10 C86 C81 176.5(19) . . . . ?
C84 C85 C86 N10 178(2) . . . . ?
C84 C85 C86 C81 0.0 . . . . ?
N9 C81 C86 N10 -0.7(18) . . . . ?
C82 C81 C86 N10 -178.8(17) . . . . ?
N9 C81 C86 C85 178.1(19) . . . . ?
C82 C81 C86 C85 0.0 . . . . ?
C80 N10 C87 C88 -128(2) . . . . ?
C86 N10 C87 C88 56(3) . . . . ?
N10 C87 C88 C89 -120.3(18) . . . . ?
N10 C87 C88 C93 67(2) . . . . ?
C93 C88 C89 C90 0.0 . . . . ?
C87 C88 C89 C90 -173.1(15) . . . . ?
C88 C89 C90 C91 0.0 . . . . ?
C89 C90 C91 C92 0.0 . . . . ?
C90 C91 C92 C93 0.0 . . . . ?
C91 C92 C93 C88 0.0 . . . . ?
C91 C92 C93 C94 -177.9(15) . . . . ?
C89 C88 C93 C92 0.0 . . . . ?
C87 C88 C93 C92 172.5(16) . . . . ?
C89 C88 C93 C94 177.8(16) . . . . ?
C87 C88 C93 C94 -9.7(19) . . . . ?
C96 N11 C94 C93 79(3) . . . . ?
C95 N11 C94 C93 -101(2) . . . . ?
C92 C93 C94 N11 -44(2) . . . . ?
C88 C93 C94 N11 138.1(16) . . . . ?
C101 N12 C95 N11 1(2) . . . . ?
C102 N12 C95 N11 176.5(19) . . . . ?
C101 N12 C95 Au12 -164.0(14) . . . . ?
C102 N12 C95 Au12 11(3) . . . . ?
C96 N11 C95 N12 -5(2) . . . . ?
C94 N11 C95 N12 175.5(19) . . . . ?
C96 N11 C95 Au12 160.8(14) . . . . ?
C94 N11 C95 Au12 -19(3) . . . . ?
C95 N11 C96 C97 -175.5(14) . . . . ?
C94 N11 C96 C97 4(3) . . . . ?
C95 N11 C96 C101 6.0(18) . . . . ?
C94 N11 C96 C101 -174.1(18) . . . . ?
N11 C96 C97 C98 -178.4(19) . . . . ?
C101 C96 C97 C98 0.0 . . . . ?
C96 C97 C98 C99 0.0 . . . . ?
C97 C98 C99 C100 0.0 . . . . ?
C98 C99 C100 C101 0.0 . . . . ?
C99 C100 C101 C96 0.0 . . . . ?
C99 C100 C101 N12 -175.3(19) . . . . ?
N11 C96 C101 C100 178.8(15) . . . . ?
C97 C96 C101 C100 0.0 . . . . ?
N11 C96 C101 N12 -4.7(14) . . . . ?
C97 C96 C101 N12 176.5(14) . . . . ?
C95 N12 C101 C100 177.9(14) . . . . ?
C102 N12 C101 C100 3(3) . . . . ?
C95 N12 C101 C96 2.1(18) . . . . ?
C102 N12 C101 C96 -173.2(17) . . . . ?
C95 N12 C102 C103 124(2) . . . . ?
C101 N12 C102 C103 -62(3) . . . . ?
N12 C102 C103 C104 -57(2) . . . . ?
N12 C102 C103 C108 119.5(18) . . . . ?
C108 C103 C104 C105 0.0 . . . . ?
C102 C103 C104 C105 177.0(19) . . . . ?
C103 C104 C105 C106 0.0 . . . . ?
C104 C105 C106 C107 0.0 . . . . ?
C105 C106 C107 C108 0.0 . . . . ?
C106 C107 C108 C103 0.0 . . . . ?
C104 C103 C108 C107 0.0 . . . . ?
C102 C103 C108 C107 -177(2) . . . . ?
C114 C109 C110 C111 0.0 . . . . ?
C115 C109 C110 C111 -177(2) . . . . ?
C109 C110 C111 C112 0.0 . . . . ?
C110 C111 C112 C113 0.0 . . . . ?
C111 C112 C113 C114 0.0 . . . . ?
C112 C113 C114 C109 0.0 . . . . ?
C110 C109 C114 C113 0.0 . . . . ?
C115 C109 C114 C113 177(2) . . . . ?
C117 N13 C115 C109 -51(4) . . . . ?
C116 N13 C115 C109 139(2) . . . . ?
C110 C109 C115 N13 138(2) . . . . ?
C114 C109 C115 N13 -40(3) . . . . ?
C122 N14 C116 N13 -4(3) . . . . ?
C123 N14 C116 N13 -173(2) . . . . ?
C122 N14 C116 Au5 178.7(15) . . . . ?
C123 N14 C116 Au5 10(3) . . . . ?
C117 N13 C116 N14 4(3) . . . . ?
C115 N13 C116 N14 175(2) . . . . ?
C117 N13 C116 Au5 -178.8(15) . . . . ?
C115 N13 C116 Au5 -8(4) . . . . ?
C116 N13 C117 C118 174.8(15) . . . . ?
C115 N13 C117 C118 4(3) . . . . ?
C116 N13 C117 C122 -2(2) . . . . ?
C115 N13 C117 C122 -173(2) . . . . ?
N13 C117 C118 C119 -177(2) . . . . ?
C122 C117 C118 C119 0.0 . . . . ?
C117 C118 C119 C120 0.0 . . . . ?
C118 C119 C120 C121 0.0 . . . . ?
C119 C120 C121 C122 0.0 . . . . ?
C116 N14 C122 C121 -174.3(16) . . . . ?
C123 N14 C122 C121 -6(3) . . . . ?
C116 N14 C122 C117 3(2) . . . . ?
C123 N14 C122 C117 171.2(18) . . . . ?
C120 C121 C122 N14 177(2) . . . . ?
C120 C121 C122 C117 0.0 . . . . ?
N13 C117 C122 N14 -0.4(17) . . . . ?
C118 C117 C122 N14 -177.7(16) . . . . ?
N13 C117 C122 C121 177.3(17) . . . . ?
C118 C117 C122 C121 0.0 . . . . ?
C116 N14 C123 C124 -123(2) . . . . ?
C122 N14 C123 C124 71(3) . . . . ?
N14 C123 C124 C125 -129.5(16) . . . . ?
N14 C123 C124 C129 63(2) . . . . ?
C129 C124 C125 C126 0.0 . . . . ?
C123 C124 C125 C126 -167.7(15) . . . . ?
C124 C125 C126 C127 0.0 . . . . ?
C125 C126 C127 C128 0.0 . . . . ?
C126 C127 C128 C129 0.0 . . . . ?
C127 C128 C129 C124 0.0 . . . . ?
C127 C128 C129 C130 -173.0(17) . . . . ?
C125 C124 C129 C128 0.0 . . . . ?
C123 C124 C129 C128 166.6(17) . . . . ?
C125 C124 C129 C130 173.1(16) . . . . ?
C123 C124 C129 C130 -20.3(19) . . . . ?
C131 N15 C130 C129 -108(2) . . . . ?
C132 N15 C130 C129 76(3) . . . . ?
C128 C129 C130 N15 -26(2) . . . . ?
C124 C129 C130 N15 161.1(14) . . . . ?
C137 N16 C131 N15 2(2) . . . . ?
C138 N16 C131 N15 178(2) . . . . ?
C137 N16 C131 Au8 -168.5(13) . . . . ?
C138 N16 C131 Au8 8(3) . . . . ?
C132 N15 C131 N16 -4(2) . . . . ?
C130 N15 C131 N16 -180.0(19) . . . . ?
C132 N15 C131 Au8 167.0(12) . . . . ?
C130 N15 C131 Au8 -9(3) . . . . ?
C131 N15 C132 C133 -173.7(13) . . . . ?
C130 N15 C132 C133 2(3) . . . . ?
C131 N15 C132 C137 4.0(17) . . . . ?
C130 N15 C132 C137 -179.9(17) . . . . ?
N15 C132 C133 C134 177.4(18) . . . . ?
C137 C132 C133 C134 0.0 . . . . ?
C132 C133 C134 C135 0.0 . . . . ?
C133 C134 C135 C136 0.0 . . . . ?
C134 C135 C136 C137 0.0 . . . . ?
C135 C136 C137 C132 0.0 . . . . ?
C135 C136 C137 N16 -173.8(19) . . . . ?
N15 C132 C137 C136 -178.1(14) . . . . ?
C133 C132 C137 C136 0.0 . . . . ?
N15 C132 C137 N16 -2.7(14) . . . . ?
C133 C132 C137 N16 175.3(14) . . . . ?
C131 N16 C137 C136 175.0(13) . . . . ?
C138 N16 C137 C136 -1(3) . . . . ?
C131 N16 C137 C132 0.6(19) . . . . ?
C138 N16 C137 C132 -175.8(17) . . . . ?
C131 N16 C138 C139 123(2) . . . . ?
C137 N16 C138 C139 -61(3) . . . . ?
N16 C138 C139 C140 -60(2) . . . . ?
N16 C138 C139 C144 124.3(15) . . . . ?
C144 C139 C140 C141 0.0 . . . . ?
C138 C139 C140 C141 -175.9(16) . . . . ?
C139 C140 C141 C142 0.0 . . . . ?
C140 C141 C142 C143 0.0 . . . . ?
C141 C142 C143 C144 0.0 . . . . ?
C142 C143 C144 C139 0.0 . . . . ?
C140 C139 C144 C143 0.0 . . . . ?
C138 C139 C144 C143 175.8(17) . . . . ?
C150 C145 C146 C147 0.0 . . . . ?
C151 C145 C146 C147 175.0(19) . . . . ?
C145 C146 C147 C148 0.0 . . . . ?
C146 C147 C148 C149 0.0 . . . . ?
C147 C148 C149 C150 0.0 . . . . ?
C148 C149 C150 C145 0.0 . . . . ?
C146 C145 C150 C149 0.0 . . . . ?
C151 C145 C150 C149 -175(2) . . . . ?
C152 N17 C151 C145 135(2) . . . . ?
C153 N17 C151 C145 -49(3) . . . . ?
C146 C145 C151 N17 -31(3) . . . . ?
C150 C145 C151 N17 143.9(17) . . . . ?
C153 N17 C152 N18 -3(3) . . . . ?
C151 N17 C152 N18 174(2) . . . . ?
C153 N17 C152 Au6 170.5(15) . . . . ?
C151 N17 C152 Au6 -13(3) . . . . ?
C158 N18 C152 N17 5(3) . . . . ?
C159 N18 C152 N17 -176(2) . . . . ?
C158 N18 C152 Au6 -168.8(15) . . . . ?
C159 N18 C152 Au6 10(3) . . . . ?
C152 N17 C153 C154 178.9(16) . . . . ?
C151 N17 C153 C154 2(3) . . . . ?
C152 N17 C153 C158 0(2) . . . . ?
C151 N17 C153 C158 -177.0(19) . . . . ?
C158 C153 C154 C155 0.0 . . . . ?
N17 C153 C154 C155 -179(2) . . . . ?
C153 C154 C155 C156 0.0 . . . . ?
C154 C155 C156 C157 0.0 . . . . ?
C155 C156 C157 C158 0.0 . . . . ?
C156 C157 C158 C153 0.0 . . . . ?
C156 C157 C158 N18 175(2) . . . . ?
C154 C153 C158 C157 0.0 . . . . ?
N17 C153 C158 C157 179.1(16) . . . . ?
C154 C153 C158 N18 -176.1(16) . . . . ?
N17 C153 C158 N18 3.1(15) . . . . ?
C152 N18 C158 C157 179.7(16) . . . . ?
C159 N18 C158 C157 1(3) . . . . ?
C152 N18 C158 C153 -5(2) . . . . ?
C159 N18 C158 C153 176.5(18) . . . . ?
C152 N18 C159 C160 -124(2) . . . . ?
C158 N18 C159 C160 54(3) . . . . ?
N18 C159 C160 C161 -135.4(16) . . . . ?
N18 C159 C160 C165 54(2) . . . . ?
C165 C160 C161 C162 0.0 . . . . ?
C159 C160 C161 C162 -171.1(16) . . . . ?
C160 C161 C162 C163 0.0 . . . . ?
C161 C162 C163 C164 0.0 . . . . ?
C162 C163 C164 C165 0.0 . . . . ?
C163 C164 C165 C160 0.0 . . . . ?
C163 C164 C165 C166 -175.6(16) . . . . ?
C161 C160 C165 C164 0.0 . . . . ?
C159 C160 C165 C164 170.2(18) . . . . ?
C161 C160 C165 C166 175.6(16) . . . . ?
C159 C160 C165 C166 -14(2) . . . . ?
C167 N19 C166 C165 -92(2) . . . . ?
C168 N19 C166 C165 76(2) . . . . ?
C164 C165 C166 N19 -36(2) . . . . ?
C160 C165 C166 N19 148.9(14) . . . . ?
C168 N19 C167 N20 -1(2) . . . . ?
C166 N19 C167 N20 167.7(18) . . . . ?
C168 N19 C167 Au9 166.8(14) . . . . ?
C166 N19 C167 Au9 -24(3) . . . . ?
C173 N20 C167 N19 -2(2) . . . . ?
C174 N20 C167 N19 175.0(19) . . . . ?
C173 N20 C167 Au9 -169.3(15) . . . . ?
C174 N20 C167 Au9 7(3) . . . . ?
C167 N19 C168 C169 -179.4(15) . . . . ?
C166 N19 C168 C169 12(3) . . . . ?
C167 N19 C168 C173 3.3(19) . . . . ?
C166 N19 C168 C173 -165.5(16) . . . . ?
N19 C168 C169 C170 -177.0(19) . . . . ?
C173 C168 C169 C170 0.0 . . . . ?
C168 C169 C170 C171 0.0 . . . . ?
C169 C170 C171 C172 0.0 . . . . ?
C170 C171 C172 C173 0.0 . . . . ?
C167 N20 C173 C172 -178.6(15) . . . . ?
C174 N20 C173 C172 5(3) . . . . ?
C167 N20 C173 C168 3.5(19) . . . . ?
C174 N20 C173 C168 -172.8(19) . . . . ?
C171 C172 C173 N20 -178(2) . . . . ?
C171 C172 C173 C168 0.0 . . . . ?
N19 C168 C173 N20 -4.1(14) . . . . ?
C169 C168 C173 N20 178.3(14) . . . . ?
N19 C168 C173 C172 177.7(14) . . . . ?
C169 C168 C173 C172 0.0 . . . . ?
C173 N20 C174 C175 -44(3) . . . . ?
C167 N20 C174 C175 140(2) . . . . ?
N20 C174 C175 C176 -60(2) . . . . ?
N20 C174 C175 C180 116.6(17) . . . . ?
C180 C175 C176 C177 0.0 . . . . ?
C174 C175 C176 C177 176.5(16) . . . . ?
C175 C176 C177 C178 0.0 . . . . ?
C176 C177 C178 C179 0.0 . . . . ?
C177 C178 C179 C180 0.0 . . . . ?
C178 C179 C180 C175 0.0 . . . . ?
C176 C175 C180 C179 0.0 . . . . ?
C174 C175 C180 C179 -176.5(15) . . . . ?
